data_2017680
loop_
_publ_author_name
'Hashimoto, Yuji'
'Taguchi, Mai'
'Yoshinari, Nobuto'
'Konno, Takumi'

_publ_section_title
;
 Tetrapotassium
 [\m~2~-<i>N</i>-carboxylato-<small>D</small>-penicillaminato(3--)-5:6\k^2^<i>S</i>:<i>S</i>][\m~2~-<small>D</small>-penicillaminato(1--)-2:3\k^2^<i>S</i>:<i>S</i>]tetrakis[\m~2~-<small>D</small>-penicillaminato(2--)]-1:2\k^3^<i>N</i>,<i>S</i>:<i>S</i>;1:6\k^3^<i>N</i>,<i>S</i>:<i>S</i>;3:4\k^3^<i>S</i>:<i>N</i>,<i>S</i>;4:5\k^3^<i>N</i>,<i>S</i>:<i>S</i>-2,3,5,6-tetragold(I)-1,4-dinickel(II)
 ethanol monosolvate decahydrate
;
_journal_coeditor_code LG3031
_journal_issue 6
_journal_name_full 'Acta Crystallographica Section C'
_journal_page_first m160
_journal_page_last m162
_journal_paper_doi 10.1107/S0108270110016550
_journal_volume 66
_journal_year 2010
_chemical_formula_iupac 'K4 [Au4 Ni2 (C6 H8 N O4 S) (C5 H9 N O2 S)4 (C5 H10 N O2 S)], C2 H6 O, 10H2 O'
_chemical_formula_moiety '4(K +), C31 H54 Au4 N6 Ni2 O14 S6 4-, C2 H6 O, 10(H2 O)'
_chemical_formula_sum 'C33 H79 Au4 K4 N6 Ni2 O25 S6'
_chemical_formula_weight 2214.06
_chemical_name_systematic
;
Tetrapotassium [\m~2~-<i>N</i>-carboxylato-D-penicillaminato(3-)-
5:6\k^2^<i>S</i>:<i>S</i>][\m~2~-D-penicillaminato(1-)-
2,3\k^2^<i>S</i>:<i>S</i>]tetrakis[\m~2~-D-penicillaminato(2-)]-
1:2\k^3^<i>N</i>,<i>S</i>:<i>S</i>;
1:6\k^3^<i>N</i>,<i>S</i>:<i>S</i>;
3:4\k^3^<i>S</i>:<i>N</i>,<i>S</i>;
4:5\k^3^<i>N</i>,<i>S</i>:<i>S</i>-2,3,5,6-tetragold(I)-1,4-dinickel(II)
ethanol monosolvate decahydrate 
;
_space_group_IT_number 4
_symmetry_cell_setting monoclinic
_symmetry_space_group_name_Hall 'P 2yb'
_symmetry_space_group_name_H-M 'P 1 21 1'
_atom_sites_solution_hydrogens geom
_atom_sites_solution_primary direct
_atom_sites_solution_secondary difmap
_audit_creation_method SHELXL-97
_cell_angle_alpha 90.00
_cell_angle_beta 97.998(7)
_cell_angle_gamma 90.00
_cell_formula_units_Z 2
_cell_length_a 9.9638(18)
_cell_length_b 22.644(4)
_cell_length_c 14.723(3)
_cell_measurement_reflns_used 34450
_cell_measurement_temperature 200(2)
_cell_measurement_theta_max 30.1
_cell_measurement_theta_min 3.0
_cell_volume 3289.5(11)
_computing_cell_refinement 'PROCESS-AUTO (Rigaku, 1998)'
_computing_data_collection 'PROCESS-AUTO (Rigaku, 1998)'
_computing_data_reduction 'CrystalStructure (Rigaku/MSC, 2004)'
_computing_molecular_graphics 'Mercury (Macrae <i>et al.</i>,  2006)'
_computing_publication_material 'publCIF (Westrip, 2010)'
_computing_structure_refinement 'SHELXL97 (Sheldrick, 2008)'
_computing_structure_solution 'SHELXS97 (Sheldrick, 2008)'
_diffrn_ambient_temperature 200(2)
_diffrn_detector_area_resol_mean 10.00
_diffrn_measured_fraction_theta_full 0.978
_diffrn_measured_fraction_theta_max 0.978
_diffrn_measurement_device_type 'Rigaku RAXIS-RAPID'
_diffrn_measurement_method \w
_diffrn_radiation_monochromator graphite
_diffrn_radiation_source 'fine-focus sealed tube'
_diffrn_radiation_type MoK\a
_diffrn_radiation_wavelength 0.71075
_diffrn_reflns_av_R_equivalents 0.0435
_diffrn_reflns_av_sigmaI/netI 0.0741
_diffrn_reflns_limit_h_max 14
_diffrn_reflns_limit_h_min -14
_diffrn_reflns_limit_k_max 29
_diffrn_reflns_limit_k_min -31
_diffrn_reflns_limit_l_max 20
_diffrn_reflns_limit_l_min -20
_diffrn_reflns_number 38154
_diffrn_reflns_theta_full 30.03
_diffrn_reflns_theta_max 30.03
_diffrn_reflns_theta_min 3.04
_exptl_absorpt_coefficient_mu 9.965
_exptl_absorpt_correction_T_max 0.6913
_exptl_absorpt_correction_T_min 0.3164
_exptl_absorpt_correction_type multi-scan
_exptl_absorpt_process_details
;
(ABSCOR; Higashi, 1995)
;
_exptl_crystal_colour red
_exptl_crystal_density_diffrn 2.236
_exptl_crystal_density_method 'not measured'
_exptl_crystal_description needle
_exptl_crystal_F_000 2128
_exptl_crystal_size_max 0.15
_exptl_crystal_size_mid 0.15
_exptl_crystal_size_min 0.04
_refine_diff_density_max 1.142
_refine_diff_density_min -0.965
_refine_ls_abs_structure_details 'Flack (1983).  8079 Friedel Pairs'
_refine_ls_abs_structure_Flack -0.005(3)
_refine_ls_extinction_method none
_refine_ls_goodness_of_fit_ref 1.038
_refine_ls_hydrogen_treatment mixed
_refine_ls_matrix_type full
_refine_ls_number_parameters 804
_refine_ls_number_reflns 17713
_refine_ls_number_restraints 49
_refine_ls_restrained_S_all 1.041
_refine_ls_R_factor_all 0.0360
_refine_ls_R_factor_gt 0.0298
_refine_ls_shift/su_max 0.001
_refine_ls_shift/su_mean 0.000
_refine_ls_structure_factor_coef Fsqd
_refine_ls_weighting_details 'calc w=1/[\s^2^(Fo^2^)+(0.0056P)^2^+0.0000P] where P=(Fo^2^+2Fc^2^)/3'
_refine_ls_weighting_scheme calc
_refine_ls_wR_factor_gt 0.0589
_refine_ls_wR_factor_ref 0.0641
_reflns_number_gt 16029
_reflns_number_total 17713
_reflns_threshold_expression I>2\s(I)
_cod_data_source_file lg3031.cif
_cod_data_source_block I
_cod_original_cell_volume 3289.5(10)
_cod_original_sg_symbol_H-M 'P 21'
_cod_database_code 2017680
_cod_database_fobs_code 2017680

loop_
_symmetry_equiv_pos_as_xyz
'x, y, z'
'-x, y+1/2, -z'

loop_
_atom_site_type_symbol
_atom_site_label
_atom_site_fract_x
_atom_site_fract_y
_atom_site_fract_z
_atom_site_U_iso_or_equiv
_atom_site_adp_type
_atom_site_calc_flag
_atom_site_refinement_flags
_atom_site_occupancy
_atom_site_disorder_assembly
_atom_site_disorder_group
Au Au1 0.036567(19) 0.253734(9) -0.081657(17) 0.01710(5) Uani d . 1 . .
Au Au2 0.20358(2) 0.157111(10) 0.027257(17) 0.02000(5) Uani d . 1 . .
Au Au3 0.19825(2) 0.370953(10) -0.017873(17) 0.02010(5) Uani d . 1 . .
Au Au4 0.15529(2) 0.278386(9) 0.126191(17) 0.01696(5) Uani d . 1 . .
Ni Ni1 -0.08065(6) 0.14333(3) -0.14709(6) 0.01478(15) Uani d . 1 . .
Ni Ni2 0.10443(7) 0.40292(3) 0.21117(6) 0.01450(15) Uani d . 1 . .
K K1 -0.27872(12) 0.27266(6) 0.54363(11) 0.0257(3) Uani d . 1 . .
K K2 -0.33196(13) 0.42437(6) 0.42523(12) 0.0259(3) Uani d . 1 . .
K K3 -0.01420(15) 0.13962(6) 0.51312(13) 0.0361(4) Uani d . 1 . .
K K4 0.35920(12) 0.14745(6) -0.36847(12) 0.0290(4) Uani d . 1 . .
S S1 -0.13567(13) 0.19568(6) -0.03508(11) 0.0173(3) Uani d . 1 . .
S S2 0.06493(13) 0.09054(6) -0.05895(11) 0.0183(3) Uani d . 1 . .
S S3 0.16598(14) 0.44096(6) 0.08863(11) 0.0179(3) Uani d . 1 . .
S S4 -0.03057(13) 0.33741(6) 0.13872(11) 0.0155(3) Uani d . 1 . .
S S5 0.21126(14) 0.30517(6) -0.13551(12) 0.0195(3) Uani d . 1 . .
S S6 0.34522(14) 0.22088(6) 0.11829(12) 0.0196(3) Uani d . 1 . .
O O1 -0.4449(4) 0.22462(18) -0.3265(3) 0.0272(11) Uani d . 1 . .
O O2 -0.4855(4) 0.2939(2) -0.2276(4) 0.0383(13) Uani d . 1 . .
O O3 0.1587(4) 0.07034(17) -0.3673(3) 0.0193(9) Uani d . 1 . .
O O4 0.1549(4) -0.02365(17) -0.3199(3) 0.0255(10) Uani d . 1 . .
O O5 0.4781(4) 0.5024(2) 0.3511(4) 0.0359(13) Uani d . 1 . .
O O6 0.4261(4) 0.58590(18) 0.2775(4) 0.0403(15) Uani d . 1 . .
O O7 -0.1183(4) 0.34293(18) 0.4495(3) 0.0248(10) Uani d . 1 . .
O O8 -0.0449(4) 0.25043(19) 0.4410(3) 0.0280(11) Uani d D 1 . .
O O9 0.1387(4) 0.20511(17) -0.3156(4) 0.0264(11) Uani d . 1 . .
O O10 -0.0610(4) 0.2510(2) -0.3291(3) 0.0302(11) Uani d . 1 . .
O O11 0.4599(4) 0.17817(19) 0.4469(4) 0.0301(11) Uani d D 1 . .
O O12 0.6534(4) 0.1747(2) 0.3882(3) 0.0319(11) Uani d . 1 . .
O O13 0.5414(4) 0.31679(18) 0.4114(3) 0.0261(11) Uani d . 1 . .
O O14 0.3345(4) 0.35605(18) 0.3859(3) 0.0268(11) Uani d . 1 . .
N N1 -0.2233(4) 0.1831(2) -0.2258(4) 0.0187(11) Uani d . 1 . .
H H1A -0.1896 0.1937 -0.2785 0.022 Uiso calc R 1 . .
H H1B -0.2915 0.1561 -0.2422 0.022 Uiso calc R 1 . .
N N2 -0.0150(4) 0.1054(2) -0.2506(4) 0.0179(11) Uani d . 1 . .
H H2A -0.0882 0.0974 -0.2941 0.022 Uiso calc R 1 . .
H H2B 0.0392 0.1319 -0.2760 0.022 Uiso calc R 1 . .
N N3 0.2318(4) 0.45634(19) 0.2793(4) 0.0173(11) Uani d . 1 . .
H H3A 0.1876 0.4754 0.3217 0.021 Uiso calc RD 1 . .
H H3B 0.2994 0.4340 0.3115 0.021 Uiso calc R 1 . .
N N4 0.0462(4) 0.3773(2) 0.3223(4) 0.0186(11) Uani d . 1 . .
H H4A 0.1181 0.3803 0.3686 0.022 Uiso calc R 1 . .
H H4B -0.0202 0.4027 0.3362 0.022 Uiso calc R 1 . .
N N5 0.2732(4) 0.3017(2) -0.3517(4) 0.0183(10) Uani d . 1 . .
H H5A 0.2993 0.3352 -0.3786 0.027 Uiso calc R 1 . .
H H5B 0.2706 0.2711 -0.3921 0.027 Uiso calc R 1 . .
H H5C 0.3334 0.2934 -0.3010 0.027 Uiso calc R 1 . .
N N6 0.3743(4) 0.2680(2) 0.3245(4) 0.0221(12) Uani d . 1 . .
H H6 0.2867 0.2644 0.3068 0.027 Uiso calc R 1 . .
C C1 -0.2998(5) 0.2279(3) -0.0895(5) 0.0186(13) Uani d . 1 . .
C C2 -0.2859(5) 0.2368(2) -0.1901(4) 0.0152(12) Uani d . 1 . .
H H2 -0.2211 0.2702 -0.1934 0.018 Uiso calc R 1 . .
C C3 -0.4172(5) 0.2525(3) -0.2536(5) 0.0226(14) Uani d . 1 . .
C C4 -0.4122(5) 0.1845(3) -0.0765(6) 0.0277(16) Uani d . 1 . .
H H41 -0.5005 0.2029 -0.0964 0.042 Uiso calc R 1 . .
H H42 -0.4056 0.1736 -0.0116 0.042 Uiso calc R 1 . .
H H43 -0.4030 0.1490 -0.1132 0.042 Uiso calc R 1 . .
C C5 -0.3206(6) 0.2850(3) -0.0422(5) 0.0261(15) Uani d . 1 . .
H H51 -0.2554 0.3143 -0.0583 0.039 Uiso calc R 1 . .
H H52 -0.3069 0.2789 0.0243 0.039 Uiso calc R 1 . .
H H53 -0.4130 0.2993 -0.0617 0.039 Uiso calc R 1 . .
C C6 0.1673(5) 0.0581(2) -0.1426(4) 0.0187(12) Uani d . 1 . .
C C7 0.0633(5) 0.0496(2) -0.2304(4) 0.0150(11) Uani d . 1 . .
H H7 -0.0018 0.0181 -0.2177 0.018 Uiso calc R 1 . .
C C8 0.1314(5) 0.0298(3) -0.3141(4) 0.0170(12) Uani d . 1 . .
C C9 0.2821(5) 0.0991(3) -0.1609(5) 0.0244(14) Uani d . 1 . .
H H91 0.3437 0.1055 -0.1037 0.037 Uiso calc R 1 . .
H H92 0.2443 0.1371 -0.1840 0.037 Uiso calc R 1 . .
H H93 0.3321 0.0811 -0.2066 0.037 Uiso calc R 1 . .
C C10 0.2210(6) -0.0010(3) -0.1050(5) 0.0291(16) Uani d . 1 . .
H H101 0.2757 -0.0191 -0.1479 0.044 Uiso calc R 1 . .
H H102 0.1448 -0.0270 -0.0972 0.044 Uiso calc R 1 . .
H H103 0.2772 0.0049 -0.0455 0.044 Uiso calc R 1 . .
C C11 0.3328(5) 0.4727(2) 0.1391(4) 0.0176(12) Uani d . 1 . .
C C12 0.2958(5) 0.5011(2) 0.2289(4) 0.0171(12) Uani d . 1 . .
H H12 0.2251 0.5317 0.2097 0.020 Uiso calc R 1 . .
C C13 0.4122(6) 0.5328(2) 0.2899(5) 0.0227(14) Uani d . 1 . .
C C14 0.4391(6) 0.4235(3) 0.1616(5) 0.0267(16) Uani d . 1 . .
H H141 0.4568 0.4045 0.1047 0.040 Uiso calc R 1 . .
H H142 0.4047 0.3941 0.2015 0.040 Uiso calc R 1 . .
H H143 0.5233 0.4406 0.1931 0.040 Uiso calc R 1 . .
C C15 0.3741(6) 0.5182(3) 0.0756(6) 0.0337(18) Uani d . 1 . .
H H151 0.4479 0.5421 0.1078 0.051 Uiso calc R 1 . .
H H152 0.2966 0.5438 0.0545 0.051 Uiso calc R 1 . .
H H153 0.4050 0.4988 0.0228 0.051 Uiso calc R 1 . .
C C16 -0.1101(5) 0.3065(2) 0.2356(5) 0.0194(13) Uani d . 1 . .
C C17 -0.0071(5) 0.3163(2) 0.3215(4) 0.0164(12) Uani d . 1 . .
H H17 0.0709 0.2892 0.3168 0.020 Uiso calc R 1 . .
C C18 -0.0599(5) 0.3019(3) 0.4135(4) 0.0169(12) Uani d . 1 . .
C C19 -0.2406(5) 0.3413(3) 0.2372(5) 0.0241(14) Uani d . 1 . .
H H191 -0.2965 0.3386 0.1771 0.036 Uiso calc R 1 . .
H H192 -0.2185 0.3828 0.2512 0.036 Uiso calc R 1 . .
H H193 -0.2905 0.3250 0.2843 0.036 Uiso calc R 1 . .
C C20 -0.1394(6) 0.2410(2) 0.2192(5) 0.0246(14) Uani d . 1 . .
H H201 -0.1745 0.2242 0.2726 0.037 Uiso calc R 1 . .
H H202 -0.0557 0.2206 0.2100 0.037 Uiso calc R 1 . .
H H203 -0.2069 0.2362 0.1646 0.037 Uiso calc R 1 . .
C C21 0.1400(5) 0.3490(2) -0.2381(5) 0.0198(13) Uani d . 1 . .
C C22 0.1354(5) 0.3106(2) -0.3246(4) 0.0153(11) Uani d . 1 . .
H H22 0.0818 0.3332 -0.3755 0.018 Uiso calc R 1 . .
C C23 0.0657(5) 0.2503(3) -0.3213(5) 0.0218(13) Uani d . 1 . .
C C24 0.2353(6) 0.4017(3) -0.2434(5) 0.0280(15) Uani d . 1 . .
H H241 0.2049 0.4246 -0.2989 0.042 Uiso calc R 1 . .
H H242 0.3276 0.3873 -0.2454 0.042 Uiso calc R 1 . .
H H243 0.2343 0.4268 -0.1893 0.042 Uiso calc R 1 . .
C C25 -0.0026(6) 0.3706(3) -0.2302(5) 0.0294(15) Uani d . 1 . .
H H251 -0.0379 0.3929 -0.2854 0.044 Uiso calc R 1 . .
H H252 -0.0002 0.3962 -0.1763 0.044 Uiso calc R 1 . .
H H253 -0.0615 0.3366 -0.2238 0.044 Uiso calc R 1 . .
C C26 0.3913(5) 0.1791(2) 0.2281(5) 0.0192(13) Uani d . 1 . .
C C27 0.4653(5) 0.2236(2) 0.2979(4) 0.0177(12) Uani d . 1 . .
H H27 0.5388 0.2435 0.2694 0.021 Uiso calc R 1 . .
C C28 0.5307(6) 0.1893(3) 0.3853(5) 0.0239(14) Uani d . 1 . .
C C29 0.4907(6) 0.1324(3) 0.2038(5) 0.0317(17) Uani d . 1 . .
H H291 0.5199 0.1078 0.2577 0.048 Uiso calc R 1 . .
H H292 0.5697 0.1518 0.1841 0.048 Uiso calc R 1 . .
H H293 0.4462 0.1075 0.1539 0.048 Uiso calc R 1 . .
C C30 0.2674(6) 0.1514(3) 0.2616(5) 0.0263(14) Uani d . 1 . .
H H301 0.2274 0.1220 0.2171 0.039 Uiso calc R 1 . .
H H302 0.2004 0.1823 0.2683 0.039 Uiso calc R 1 . .
H H303 0.2947 0.1323 0.3210 0.039 Uiso calc R 1 . .
C C31 0.4218(6) 0.3162(2) 0.3772(5) 0.0241(14) Uani d . 1 . .
O O15 0.2234(4) 0.2158(2) 0.4939(4) 0.0303(11) Uani d D 1 . .
H H15A 0.160(4) 0.237(3) 0.470(5) 0.036 Uiso d D 1 . .
H H15B 0.274(4) 0.201(3) 0.457(4) 0.036 Uiso d D 1 . .
O O16 -0.3389(5) 0.3867(2) 0.6008(4) 0.0437(14) Uani d D 1 . .
H H16A -0.426(4) 0.384(3) 0.589(5) 0.052 Uiso d D 1 . .
H H16B -0.320(7) 0.404(3) 0.656(3) 0.052 Uiso d D 1 . .
O O17 -0.2663(4) 0.1395(2) 0.5663(4) 0.0371(13) Uani d D 1 . .
H H17A -0.332(6) 0.130(3) 0.612(4) 0.045 Uiso d D 1 . .
H H17B -0.309(6) 0.161(3) 0.528(4) 0.045 Uiso d D 1 . .
O O18 -0.1341(5) 0.0193(2) 0.5689(4) 0.0419(14) Uani d D 1 . .
H H18A -0.099(6) -0.012(2) 0.551(3) 0.050 Uiso d D 1 . .
H H18B -0.215(5) 0.017(3) 0.529(4) 0.050 Uiso d D 1 . .
O O19 -0.1714(6) 0.5307(3) 0.5386(5) 0.0511(16) Uani d D 1 . .
H H19A -0.178(8) 0.558(3) 0.492(3) 0.061 Uiso d D 1 . .
H H19B -0.263(5) 0.538(4) 0.546(6) 0.061 Uiso d D 1 . .
O O20 0.3770(5) 0.3948(2) 0.5582(4) 0.0324(11) Uani d D 1 . .
H H20A 0.358(8) 0.389(3) 0.505(3) 0.039 Uiso d D 1 . .
H H20B 0.378(7) 0.4308(19) 0.575(5) 0.039 Uiso d D 1 . .
O O21 0.4477(5) 0.0584(2) 0.4806(4) 0.0404(13) Uani d D 1 . .
H H21A 0.500(6) 0.043(3) 0.536(3) 0.049 Uiso d D 1 . .
H H21B 0.471(7) 0.0929(17) 0.473(5) 0.049 Uiso d D 1 . .
O O22 0.0158(5) 0.4403(2) 0.5401(4) 0.0472(15) Uani d D 1 . .
H H22A -0.015(7) 0.4070(19) 0.532(7) 0.057 Uiso d D 1 . .
H H22B -0.034(6) 0.468(2) 0.551(5) 0.057 Uiso d D 1 . .
O O23 0.3394(7) 0.5114(3) 0.5963(6) 0.071(2) Uani d D 1 . .
H H23A 0.309(7) 0.535(3) 0.640(5) 0.085 Uiso d D 1 . .
H H23B 0.411(6) 0.528(3) 0.587(5) 0.085 Uiso d D 1 . .
O O24 -0.1603(6) 0.0921(2) 0.3433(5) 0.0582(18) Uani d D 1 . .
H H24 -0.194(6) 0.121(2) 0.367(7) 0.070 Uiso d D 1 . .
C C32 -0.0777(11) 0.0784(5) 0.2737(10) 0.023(3) Uani d P 0.50 A 1
H H321 -0.0302 0.0405 0.2894 0.028 Uiso calc PR 0.50 A 1
H H322 -0.0080 0.1095 0.2732 0.028 Uiso calc PR 0.50 A 1
C C33 -0.1537(13) 0.0736(5) 0.1831(11) 0.032(4) Uani d P 0.50 A 1
H H331 -0.2232 0.0430 0.1831 0.048 Uiso calc PR 0.50 A 1
H H332 -0.0924 0.0632 0.1391 0.048 Uiso calc PR 0.50 A 1
H H333 -0.1973 0.1116 0.1658 0.048 Uiso calc PR 0.50 A 1
O O25 -0.3299(7) 0.3969(3) 0.7911(5) 0.074(2) Uani d D 1 . .
H H25 -0.379(9) 0.366(3) 0.807(6) 0.088 Uiso d D 1 . .
C C34 -0.3417(14) 0.4432(6) 0.8523(12) 0.037(3) Uiso d P 0.50 B 1
H H341 -0.4367 0.4571 0.8455 0.045 Uiso calc PR 0.50 B 1
H H342 -0.3164 0.4291 0.9161 0.045 Uiso calc PR 0.50 B 1
C C35 -0.2616(13) 0.4869(6) 0.8356(12) 0.036(3) Uiso d P 0.50 B 1
H H351 -0.1920 0.4929 0.8888 0.054 Uiso calc PR 0.50 B 1
H H352 -0.3151 0.5231 0.8239 0.054 Uiso calc PR 0.50 B 1
H H353 -0.2180 0.4774 0.7817 0.054 Uiso calc PR 0.50 B 1

loop_
_atom_site_aniso_label
_atom_site_aniso_U_11
_atom_site_aniso_U_22
_atom_site_aniso_U_33
_atom_site_aniso_U_12
_atom_site_aniso_U_13
_atom_site_aniso_U_23
Au1 0.01639(9) 0.01930(10) 0.01535(13) -0.00107(8) 0.00128(9) -0.00084(9)
Au2 0.01962(10) 0.02284(11) 0.01628(13) 0.00276(8) -0.00192(9) -0.00434(10)
Au3 0.02377(11) 0.02188(11) 0.01550(13) -0.00496(9) 0.00572(9) -0.00290(10)
Au4 0.01765(9) 0.01778(10) 0.01554(13) 0.00093(7) 0.00264(9) -0.00101(9)
Ni1 0.0127(3) 0.0176(4) 0.0139(4) 0.0003(2) 0.0015(3) -0.0021(3)
Ni2 0.0147(3) 0.0143(3) 0.0145(4) -0.0017(3) 0.0020(3) -0.0007(3)
K1 0.0215(6) 0.0323(7) 0.0233(8) 0.0025(5) 0.0028(6) 0.0057(6)
K2 0.0237(6) 0.0222(6) 0.0320(9) 0.0001(5) 0.0043(6) 0.0033(6)
K3 0.0329(7) 0.0316(8) 0.0437(11) 0.0022(6) 0.0048(7) 0.0122(7)
K4 0.0184(6) 0.0251(7) 0.0417(10) -0.0012(5) -0.0024(6) 0.0034(6)
S1 0.0167(6) 0.0211(7) 0.0141(8) 0.0017(5) 0.0027(6) 0.0003(6)
S2 0.0171(6) 0.0202(7) 0.0172(8) 0.0015(5) 0.0013(6) -0.0033(6)
S3 0.0206(6) 0.0180(7) 0.0157(8) -0.0034(5) 0.0043(6) -0.0006(6)
S4 0.0165(6) 0.0168(6) 0.0133(8) -0.0008(5) 0.0024(6) -0.0006(6)
S5 0.0202(7) 0.0210(7) 0.0179(9) -0.0014(5) 0.0040(6) -0.0006(6)
S6 0.0180(6) 0.0232(7) 0.0175(8) 0.0015(5) 0.0023(6) -0.0034(6)
O1 0.027(2) 0.022(2) 0.030(3) -0.0033(17) -0.006(2) 0.000(2)
O2 0.024(2) 0.057(3) 0.030(3) 0.019(2) -0.008(2) -0.004(3)
O3 0.023(2) 0.021(2) 0.015(2) -0.0017(15) 0.0052(18) -0.0008(17)
O4 0.029(2) 0.017(2) 0.032(3) 0.0057(16) 0.011(2) -0.006(2)
O5 0.033(2) 0.028(2) 0.043(4) -0.0024(19) -0.008(2) 0.004(2)
O6 0.030(2) 0.016(2) 0.068(4) -0.0077(18) -0.019(3) 0.003(2)
O7 0.026(2) 0.028(2) 0.022(3) 0.0030(17) 0.0120(19) 0.000(2)
O8 0.031(2) 0.027(2) 0.026(3) 0.0056(18) 0.006(2) 0.013(2)
O9 0.029(2) 0.017(2) 0.036(3) 0.0019(16) 0.015(2) 0.003(2)
O10 0.0157(18) 0.046(3) 0.027(3) -0.0108(19) -0.0018(19) 0.010(2)
O11 0.032(2) 0.032(2) 0.027(3) 0.0059(18) 0.004(2) 0.006(2)
O12 0.026(2) 0.050(3) 0.020(3) 0.017(2) 0.003(2) 0.006(2)
O13 0.019(2) 0.025(2) 0.031(3) -0.0026(16) -0.007(2) -0.007(2)
O14 0.028(2) 0.025(2) 0.024(3) 0.0075(17) -0.009(2) -0.0058(19)
N1 0.018(2) 0.025(2) 0.012(3) -0.0007(19) -0.003(2) -0.009(2)
N2 0.011(2) 0.023(2) 0.018(3) -0.0015(17) -0.001(2) -0.002(2)
N3 0.015(2) 0.019(2) 0.017(3) 0.0019(17) -0.003(2) -0.003(2)
N4 0.017(2) 0.021(2) 0.018(3) -0.0056(18) 0.001(2) 0.000(2)
N5 0.018(2) 0.024(2) 0.013(3) 0.0012(18) 0.002(2) 0.001(2)
N6 0.015(2) 0.022(2) 0.027(3) 0.0044(18) -0.005(2) -0.011(2)
C1 0.011(2) 0.025(3) 0.020(4) 0.001(2) 0.001(2) -0.001(3)
C2 0.015(2) 0.019(3) 0.011(3) 0.0003(19) 0.001(2) 0.002(2)
C3 0.013(2) 0.023(3) 0.031(4) -0.007(2) 0.001(3) 0.002(3)
C4 0.015(3) 0.026(3) 0.043(5) -0.003(2) 0.008(3) -0.003(3)
C5 0.032(3) 0.026(3) 0.018(4) 0.011(3) -0.005(3) -0.005(3)
C6 0.019(3) 0.022(3) 0.015(3) 0.000(2) 0.002(2) -0.005(2)
C7 0.018(3) 0.019(3) 0.009(3) 0.001(2) 0.006(2) -0.001(2)
C8 0.014(2) 0.026(3) 0.011(3) -0.001(2) 0.004(2) -0.002(2)
C9 0.018(3) 0.036(4) 0.019(4) -0.001(2) 0.000(3) 0.000(3)
C10 0.028(3) 0.028(3) 0.030(4) 0.008(3) 0.000(3) 0.003(3)
C11 0.016(2) 0.021(3) 0.016(3) -0.004(2) 0.002(2) 0.002(2)
C12 0.020(3) 0.012(2) 0.019(3) -0.002(2) 0.002(2) 0.004(2)
C13 0.020(3) 0.016(3) 0.033(4) -0.001(2) 0.005(3) -0.004(3)
C14 0.019(3) 0.021(3) 0.041(5) 0.003(2) 0.006(3) -0.007(3)
C15 0.023(3) 0.039(4) 0.041(5) -0.008(3) 0.008(3) 0.006(3)
C16 0.017(3) 0.017(3) 0.025(4) -0.004(2) 0.006(3) 0.001(3)
C17 0.016(2) 0.014(3) 0.021(3) 0.0002(19) 0.008(2) 0.005(2)
C18 0.013(2) 0.024(3) 0.014(3) -0.003(2) 0.000(2) 0.001(2)
C19 0.020(3) 0.028(3) 0.025(4) 0.000(2) 0.003(3) -0.002(3)
C20 0.029(3) 0.014(3) 0.031(4) -0.008(2) 0.006(3) -0.002(3)
C21 0.021(3) 0.013(2) 0.026(4) 0.000(2) 0.007(3) -0.001(2)
C22 0.017(3) 0.021(3) 0.010(3) 0.000(2) 0.009(2) 0.001(2)
C23 0.021(3) 0.028(3) 0.017(3) -0.009(2) 0.006(3) 0.003(3)
C24 0.036(3) 0.028(3) 0.021(4) -0.004(3) 0.008(3) -0.002(3)
C25 0.025(3) 0.038(4) 0.025(4) 0.014(3) 0.004(3) 0.007(3)
C26 0.019(3) 0.019(3) 0.019(4) 0.004(2) -0.001(3) -0.002(2)
C27 0.020(3) 0.020(3) 0.013(3) 0.003(2) 0.002(2) 0.000(2)
C28 0.021(3) 0.028(3) 0.022(4) 0.006(2) -0.002(3) -0.002(3)
C29 0.029(3) 0.029(3) 0.033(5) 0.008(3) -0.008(3) -0.007(3)
C30 0.035(3) 0.021(3) 0.023(4) -0.007(2) 0.003(3) -0.001(3)
C31 0.030(3) 0.015(3) 0.027(4) 0.000(2) 0.004(3) 0.004(3)
O15 0.028(2) 0.044(3) 0.020(3) 0.0066(19) 0.005(2) 0.005(2)
O16 0.046(3) 0.053(3) 0.029(3) 0.003(3) -0.004(3) -0.005(3)
O17 0.029(2) 0.050(3) 0.031(3) 0.002(2) 0.001(2) 0.008(3)
O18 0.037(3) 0.046(3) 0.041(4) 0.002(2) 0.001(3) 0.013(3)
O19 0.046(3) 0.071(4) 0.039(4) 0.017(3) 0.020(3) 0.014(3)
O20 0.051(3) 0.027(2) 0.023(3) 0.002(2) 0.016(3) 0.001(2)
O21 0.040(3) 0.044(3) 0.036(4) -0.006(2) 0.001(3) 0.004(3)
O22 0.053(3) 0.041(3) 0.043(4) 0.007(3) -0.008(3) -0.005(3)
O23 0.079(4) 0.044(4) 0.101(7) -0.020(3) 0.049(5) -0.025(4)
O24 0.061(4) 0.035(3) 0.078(6) 0.007(3) 0.010(4) 0.000(3)
C32 0.015(5) 0.025(6) 0.034(9) 0.001(4) 0.017(5) 0.010(6)
C33 0.037(7) 0.014(6) 0.047(11) 0.010(5) 0.011(7) 0.008(6)
O25 0.088(5) 0.088(5) 0.047(5) -0.015(4) 0.019(4) 0.001(4)

loop_
_atom_type_symbol
_atom_type_description
_atom_type_scat_dispersion_real
_atom_type_scat_dispersion_imag
_atom_type_scat_source
K K 0.2009 0.2494 'International Tables Vol C Tables 4.2.6.8 and 6.1.1.4'
Ni Ni 0.3393 1.1124 'International Tables Vol C Tables 4.2.6.8 and 6.1.1.4'
Au Au -2.0133 8.8022 'International Tables Vol C Tables 4.2.6.8 and 6.1.1.4'
C C 0.0033 0.0016 'International Tables Vol C Tables 4.2.6.8 and 6.1.1.4'
H H 0.0000 0.0000 'International Tables Vol C Tables 4.2.6.8 and 6.1.1.4'
N N 0.0061 0.0033 'International Tables Vol C Tables 4.2.6.8 and 6.1.1.4'
S S 0.1246 0.1234 'International Tables Vol C Tables 4.2.6.8 and 6.1.1.4'
O O 0.0106 0.0060 'International Tables Vol C Tables 4.2.6.8 and 6.1.1.4'

loop_
_geom_angle_atom_site_label_1
_geom_angle_atom_site_label_2
_geom_angle_atom_site_label_3
_geom_angle_site_symmetry_1
_geom_angle_site_symmetry_3
_geom_angle
_geom_angle_publ_flag
S5 Au1 S1 . . 175.40(6) ?
S5 Au1 Ni1 . . 127.70(4) ?
S1 Au1 Ni1 . . 47.75(4) ?
S5 Au1 Au2 . . 99.12(4) ?
S1 Au1 Au2 . . 79.19(4) ?
Ni1 Au1 Au2 . . 73.708(19) ?
S5 Au1 Au4 . . 92.55(4) ?
S1 Au1 Au4 . . 90.37(4) ?
Ni1 Au1 Au4 . . 123.844(18) ?
Au2 Au1 Au4 . . 61.209(11) ?
S5 Au1 Au3 . . 46.31(4) ?
S1 Au1 Au3 . . 138.17(4) ?
Ni1 Au1 Au3 . . 173.213(17) ?
Au2 Au1 Au3 . . 103.046(15) ?
Au4 Au1 Au3 . . 57.486(8) ?
S2 Au2 S6 . . 177.61(6) ?
S2 Au2 Au1 . . 86.48(4) ?
S6 Au2 Au1 . . 95.78(4) ?
S2 Au2 Au4 . . 134.51(4) ?
S6 Au2 Au4 . . 46.65(4) ?
Au1 Au2 Au4 . . 61.095(13) ?
S3 Au3 S5 . . 173.69(5) ?
S3 Au3 Au4 . . 87.30(4) ?
S5 Au3 Au4 . . 96.11(4) ?
S3 Au3 Au1 . . 131.96(4) ?
S5 Au3 Au1 . . 46.88(4) ?
Au4 Au3 Au1 . . 61.169(13) ?
S4 Au4 S6 . . 177.97(6) ?
S4 Au4 Au3 . . 81.37(4) ?
S6 Au4 Au3 . . 99.02(4) ?
S4 Au4 Ni2 . . 43.69(4) ?
S6 Au4 Ni2 . . 134.50(4) ?
Au3 Au4 Ni2 . . 73.00(2) ?
S4 Au4 Au1 . . 89.05(4) ?
S6 Au4 Au1 . . 92.88(4) ?
Au3 Au4 Au1 . . 61.344(12) ?
Ni2 Au4 Au1 . . 118.742(16) ?
S4 Au4 Au2 . . 135.28(3) ?
S6 Au4 Au2 . . 46.61(4) ?
Au3 Au4 Au2 . . 103.302(16) ?
Ni2 Au4 Au2 . . 176.101(18) ?
Au1 Au4 Au2 . . 57.696(8) ?
N1 Ni1 N2 . . 92.0(2) ?
N1 Ni1 S1 . . 87.60(16) ?
N2 Ni1 S1 . . 172.03(15) ?
N1 Ni1 S2 . . 173.77(15) ?
N2 Ni1 S2 . . 87.45(14) ?
S1 Ni1 S2 . . 93.75(6) ?
N1 Ni1 Au1 . . 91.53(14) ?
N2 Ni1 Au1 . . 118.89(14) ?
S1 Ni1 Au1 . . 53.19(4) ?
S2 Ni1 Au1 . . 94.15(5) ?
N4 Ni2 N3 . . 90.1(2) ?
N4 Ni2 S3 . . 174.26(16) ?
N3 Ni2 S3 . . 86.66(17) ?
N4 Ni2 S4 . . 88.41(14) ?
N3 Ni2 S4 . . 175.90(14) ?
S3 Ni2 S4 . . 95.17(6) ?
N4 Ni2 Au4 . . 98.85(15) ?
N3 Ni2 Au4 . . 129.50(14) ?
S3 Ni2 Au4 . . 86.87(5) ?
S4 Ni2 Au4 . . 47.12(4) ?
O13 K1 O10 1_455 1_556 166.27(14) ?
O13 K1 O7 1_455 . 78.11(14) ?
O10 K1 O7 1_556 . 89.29(14) ?
O13 K1 O16 1_455 . 73.90(14) ?
O10 K1 O16 1_556 . 98.24(16) ?
O7 K1 O16 . . 77.47(16) ?
O13 K1 O1 1_455 1_556 103.60(13) ?
O10 K1 O1 1_556 1_556 87.23(13) ?
O7 K1 O1 . 1_556 165.38(14) ?
O16 K1 O1 . 1_556 88.98(16) ?
O13 K1 O8 1_455 . 100.80(14) ?
O10 K1 O8 1_556 . 73.34(14) ?
O7 K1 O8 . . 45.36(12) ?
O16 K1 O8 . . 121.35(15) ?
O1 K1 O8 1_556 . 145.46(12) ?
O13 K1 O17 1_455 . 117.93(14) ?
O10 K1 O17 1_556 . 74.16(14) ?
O7 K1 O17 . . 127.60(14) ?
O16 K1 O17 . . 152.69(18) ?
O1 K1 O17 1_556 . 64.80(14) ?
O8 K1 O17 . . 82.27(14) ?
O13 K1 O12 1_455 1_455 71.43(12) ?
O10 K1 O12 1_556 1_455 116.07(14) ?
O7 K1 O12 . 1_455 96.92(14) ?
O16 K1 O12 . 1_455 145.28(14) ?
O1 K1 O12 1_556 1_455 97.36(13) ?
O8 K1 O12 . 1_455 67.85(12) ?
O17 K1 O12 . 1_455 52.37(14) ?
O13 K1 K2 1_455 . 45.24(9) ?
O10 K1 K2 1_556 . 121.42(11) ?
O7 K1 K2 . . 46.57(9) ?
O16 K1 K2 . . 45.09(13) ?
O1 K1 K2 1_556 . 125.13(9) ?
O8 K1 K2 . . 89.40(9) ?
O17 K1 K2 . . 159.41(12) ?
O12 K1 K2 1_455 . 107.05(10) ?
O13 K1 K3 1_455 . 125.47(11) ?
O10 K1 K3 1_556 . 58.19(12) ?
O7 K1 K3 . . 86.68(9) ?
O16 K1 K3 . . 152.01(12) ?
O1 K1 K3 1_556 . 103.43(9) ?
O8 K1 K3 . . 42.04(9) ?
O17 K1 K3 . . 42.20(10) ?
O12 K1 K3 1_455 . 58.80(8) ?
K2 K1 K3 . . 131.33(5) ?
O13 K1 K4 1_455 1_456 87.97(10) ?
O10 K1 K4 1_556 1_456 105.11(10) ?
O7 K1 K4 . 1_456 164.70(11) ?
O16 K1 K4 . 1_456 104.92(13) ?
O1 K1 K4 1_556 1_456 26.24(9) ?
O8 K1 K4 . 1_456 133.60(10) ?
O17 K1 K4 . 1_456 54.30(10) ?
O12 K1 K4 1_455 1_456 72.36(9) ?
K2 K1 K4 . 1_456 125.08(4) ?
K3 K1 K4 . 1_456 96.47(4) ?
O5 K2 O16 1_455 . 118.52(18) ?
O5 K2 O13 1_455 1_455 105.16(13) ?
O16 K2 O13 . 1_455 73.77(16) ?
O5 K2 O4 1_455 2 87.77(15) ?
O16 K2 O4 . 2 139.86(16) ?
O13 K2 O4 1_455 2 131.29(15) ?
O5 K2 O7 1_455 . 163.28(18) ?
O16 K2 O7 . . 78.03(15) ?
O13 K2 O7 1_455 . 76.00(12) ?
O4 K2 O7 2 . 79.57(13) ?
O5 K2 O19 1_455 . 89.46(14) ?
O16 K2 O19 . . 79.57(17) ?
O13 K2 O19 1_455 . 153.24(17) ?
O4 K2 O19 2 . 70.35(15) ?
O7 K2 O19 . . 96.42(14) ?
O5 K2 K1 1_455 . 143.97(11) ?
O16 K2 K1 . . 46.69(12) ?
O13 K2 K1 1_455 . 43.43(9) ?
O4 K2 K1 2 . 125.01(10) ?
O7 K2 K1 . . 45.70(9) ?
O19 K2 K1 . . 113.82(12) ?
O8 K3 O17 . . 93.14(15) ?
O8 K3 O3 . 1_556 142.63(13) ?
O17 K3 O3 . 1_556 109.39(15) ?
O8 K3 O24 . . 89.43(16) ?
O17 K3 O24 . . 82.89(18) ?
O3 K3 O24 1_556 . 121.83(15) ?
O8 K3 O15 . . 58.45(12) ?
O17 K3 O15 . . 143.45(16) ?
O3 K3 O15 1_556 . 87.49(13) ?
O24 K3 O15 . . 116.18(18) ?
O8 K3 O18 . . 151.33(13) ?
O17 K3 O18 . . 61.59(15) ?
O3 K3 O18 1_556 . 64.32(12) ?
O24 K3 O18 . . 74.99(18) ?
O15 K3 O18 . . 150.18(13) ?
O8 K3 O9 . 1_556 83.87(13) ?
O17 K3 O9 . 1_556 97.67(16) ?
O3 K3 O9 1_556 1_556 64.34(12) ?
O24 K3 O9 . 1_556 173.30(16) ?
O15 K3 O9 . 1_556 59.82(13) ?
O18 K3 O9 . 1_556 111.19(15) ?
O8 K3 O19 . 2_546 130.32(17) ?
O17 K3 O19 . 2_546 130.11(16) ?
O3 K3 O19 1_556 2_546 52.64(15) ?
O24 K3 O19 . 2_546 75.56(16) ?
O15 K3 O19 . 2_546 86.07(14) ?
O18 K3 O19 . 2_546 69.49(15) ?
O9 K3 O19 1_556 2_546 108.69(13) ?
O8 K3 K4 . 1_556 100.45(10) ?
O17 K3 K4 . 1_556 137.06(14) ?
O3 K3 K4 1_556 1_556 43.08(8) ?
O24 K3 K4 . 1_556 137.17(13) ?
O15 K3 K4 . 1_556 44.87(9) ?
O18 K3 K4 . 1_556 107.36(10) ?
O9 K3 K4 1_556 1_556 44.70(8) ?
O19 K3 K4 2_546 1_556 66.28(10) ?
O8 K3 K1 . . 47.29(10) ?
O17 K3 K1 . . 48.25(11) ?
O3 K3 K1 1_556 . 134.74(11) ?
O24 K3 K1 . . 96.54(12) ?
O15 K3 K1 . . 96.74(10) ?
O18 K3 K1 . . 109.81(11) ?
O9 K3 K1 1_556 . 79.08(8) ?
O19 K3 K1 2_546 . 172.04(12) ?
K4 K3 K1 1_556 . 120.74(5) ?
O1 K4 O3 1_655 . 166.03(17) ?
O1 K4 O6 1_655 2_645 73.72(13) ?
O3 K4 O6 . 2_645 101.49(14) ?
O1 K4 O15 1_655 1_554 94.13(14) ?
O3 K4 O15 . 1_554 94.67(14) ?
O6 K4 O15 2_645 1_554 156.39(18) ?
O1 K4 O9 1_655 . 102.32(14) ?
O3 K4 O9 . . 71.34(12) ?
O6 K4 O9 2_645 . 134.46(18) ?
O15 K4 O9 1_554 . 67.18(15) ?
O1 K4 O11 1_655 1_554 74.75(15) ?
O3 K4 O11 . 1_554 119.21(14) ?
O6 K4 O11 2_645 1_554 102.50(16) ?
O15 K4 O11 1_554 1_554 54.20(13) ?
O9 K4 O11 . 1_554 120.53(14) ?
O1 K4 O21 1_655 1_554 108.27(15) ?
O3 K4 O21 . 1_554 82.58(13) ?
O6 K4 O21 2_645 1_554 75.44(15) ?
O15 K4 O21 1_554 1_554 89.89(15) ?
O9 K4 O21 . 1_554 142.93(13) ?
O11 K4 O21 1_554 1_554 51.82(13) ?
O1 K4 K3 1_655 1_554 140.26(10) ?
O3 K4 K3 . 1_554 45.47(9) ?
O6 K4 K3 2_645 1_554 146.01(10) ?
O15 K4 K3 1_554 1_554 49.72(10) ?
O9 K4 K3 . 1_554 53.00(10) ?
O11 K4 K3 1_554 1_554 91.34(9) ?
O21 K4 K3 1_554 1_554 89.93(9) ?
O1 K4 K1 1_655 1_654 29.29(12) ?
O3 K4 K1 . 1_654 164.61(11) ?
O6 K4 K1 2_645 1_654 82.54(11) ?
O15 K4 K1 1_554 1_654 77.56(10) ?
O9 K4 K1 . 1_654 116.41(9) ?
O11 K4 K1 1_554 1_654 45.56(9) ?
O21 K4 K1 1_554 1_654 84.12(10) ?
K3 K4 K1 1_554 1_654 126.99(5) ?
C1 S1 Ni1 . . 100.8(2) ?
C1 S1 Au1 . . 106.8(2) ?
Ni1 S1 Au1 . . 79.06(6) ?
C6 S2 Ni1 . . 101.8(2) ?
C6 S2 Au2 . . 106.34(18) ?
Ni1 S2 Au2 . . 105.62(6) ?
C11 S3 Ni2 . . 99.3(2) ?
C11 S3 Au3 . . 109.7(2) ?
Ni2 S3 Au3 . . 112.31(6) ?
C16 S4 Ni2 . . 100.39(19) ?
C16 S4 Au4 . . 105.93(18) ?
Ni2 S4 Au4 . . 89.19(5) ?
C21 S5 Au3 . . 102.1(2) ?
C21 S5 Au1 . . 108.95(18) ?
Au3 S5 Au1 . . 86.81(6) ?
C26 S6 Au2 . . 103.94(18) ?
C26 S6 Au4 . . 110.2(2) ?
Au2 S6 Au4 . . 86.74(5) ?
C3 O1 K4 . 1_455 127.5(4) ?
C3 O1 K1 . 1_554 107.4(4) ?
K4 O1 K1 1_455 1_554 124.46(19) ?
C8 O3 K4 . . 135.2(4) ?
C8 O3 K3 . 1_554 129.7(3) ?
K4 O3 K3 . 1_554 91.46(13) ?
C8 O4 K2 . 2_545 126.6(4) ?
C13 O5 K2 . 1_655 157.2(5) ?
C13 O6 K4 . 2_655 121.5(4) ?
C18 O7 K1 . . 96.9(4) ?
C18 O7 K2 . . 145.5(4) ?
K1 O7 K2 . . 87.74(12) ?
C18 O8 K3 . . 176.1(5) ?
C18 O8 K1 . . 86.5(4) ?
K3 O8 K1 . . 90.67(14) ?
C23 O9 K4 . . 147.8(4) ?
C23 O9 K3 . 1_554 96.9(4) ?
K4 O9 K3 . 1_554 82.30(13) ?
C23 O10 K1 . 1_554 140.1(4) ?
C28 O11 K4 . 1_556 164.7(4) ?
C28 O12 K1 . 1_655 87.1(4) ?
C31 O13 K1 . 1_655 144.6(4) ?
C31 O13 K2 . 1_655 116.9(4) ?
K1 O13 K2 1_655 1_655 91.33(12) ?
C2 N1 Ni1 . . 118.5(4) ?
C2 N1 H1A . . 107.7 ?
Ni1 N1 H1A . . 107.7 ?
C2 N1 H1B . . 107.7 ?
Ni1 N1 H1B . . 107.7 ?
H1A N1 H1B . . 107.1 ?
C7 N2 Ni1 . . 116.2(4) ?
C7 N2 H2A . . 108.2 ?
Ni1 N2 H2A . . 108.2 ?
C7 N2 H2B . . 108.2 ?
Ni1 N2 H2B . . 108.2 ?
H2A N2 H2B . . 107.4 ?
C12 N3 Ni2 . . 118.3(4) ?
C12 N3 H3A . . 107.7 ?
Ni2 N3 H3A . . 107.7 ?
C12 N3 H3B . . 107.7 ?
Ni2 N3 H3B . . 107.7 ?
H3A N3 H3B . . 107.1 ?
C17 N4 Ni2 . . 115.5(4) ?
C17 N4 H4A . . 108.4 ?
Ni2 N4 H4A . . 108.4 ?
C17 N4 H4B . . 108.4 ?
Ni2 N4 H4B . . 108.4 ?
H4A N4 H4B . . 107.5 ?
C22 N5 H5A . . 109.5 ?
C22 N5 H5B . . 109.5 ?
H5A N5 H5B . . 109.5 ?
C22 N5 H5C . . 109.5 ?
H5A N5 H5C . . 109.5 ?
H5B N5 H5C . . 109.5 ?
C31 N6 C27 . . 121.5(4) ?
C31 N6 H6 . . 119.2 ?
C27 N6 H6 . . 119.2 ?
C5 C1 C2 . . 112.1(5) ?
C5 C1 C4 . . 110.4(5) ?
C2 C1 C4 . . 112.1(5) ?
C5 C1 S1 . . 107.9(4) ?
C2 C1 S1 . . 106.1(4) ?
C4 C1 S1 . . 108.0(4) ?
N1 C2 C1 . . 109.5(5) ?
N1 C2 C3 . . 109.6(5) ?
C1 C2 C3 . . 115.9(5) ?
N1 C2 H2 . . 107.1 ?
C1 C2 H2 . . 107.1 ?
C3 C2 H2 . . 107.1 ?
O1 C3 O2 . . 125.5(5) ?
O1 C3 C2 . . 118.3(5) ?
O2 C3 C2 . . 116.1(6) ?
C1 C4 H41 . . 109.5 ?
C1 C4 H42 . . 109.5 ?
H41 C4 H42 . . 109.5 ?
C1 C4 H43 . . 109.5 ?
H41 C4 H43 . . 109.5 ?
H42 C4 H43 . . 109.5 ?
C1 C5 H51 . . 109.5 ?
C1 C5 H52 . . 109.5 ?
H51 C5 H52 . . 109.5 ?
C1 C5 H53 . . 109.5 ?
H51 C5 H53 . . 109.5 ?
H52 C5 H53 . . 109.5 ?
C10 C6 C9 . . 111.5(5) ?
C10 C6 C7 . . 110.8(5) ?
C9 C6 C7 . . 111.0(5) ?
C10 C6 S2 . . 107.8(5) ?
C9 C6 S2 . . 111.8(4) ?
C7 C6 S2 . . 103.7(4) ?
N2 C7 C6 . . 109.3(4) ?
N2 C7 C8 . . 111.1(5) ?
C6 C7 C8 . . 112.4(4) ?
N2 C7 H7 . . 107.9 ?
C6 C7 H7 . . 107.9 ?
C8 C7 H7 . . 107.9 ?
O4 C8 O3 . . 127.6(6) ?
O4 C8 C7 . . 116.5(5) ?
O3 C8 C7 . . 116.0(5) ?
C6 C9 H91 . . 109.5 ?
C6 C9 H92 . . 109.5 ?
H91 C9 H92 . . 109.5 ?
C6 C9 H93 . . 109.5 ?
H91 C9 H93 . . 109.5 ?
H92 C9 H93 . . 109.5 ?
C6 C10 H101 . . 109.5 ?
C6 C10 H102 . . 109.5 ?
H101 C10 H102 . . 109.5 ?
C6 C10 H103 . . 109.5 ?
H101 C10 H103 . . 109.5 ?
H102 C10 H103 . . 109.5 ?
C15 C11 C14 . . 113.2(5) ?
C15 C11 C12 . . 111.4(5) ?
C14 C11 C12 . . 110.6(5) ?
C15 C11 S3 . . 109.0(4) ?
C14 C11 S3 . . 110.7(4) ?
C12 C11 S3 . . 101.2(4) ?
N3 C12 C13 . . 112.0(5) ?
N3 C12 C11 . . 108.5(4) ?
C13 C12 C11 . . 116.0(5) ?
N3 C12 H12 . . 106.6 ?
C13 C12 H12 . . 106.6 ?
C11 C12 H12 . . 106.6 ?
O6 C13 O5 . . 126.2(6) ?
O6 C13 C12 . . 117.4(6) ?
O5 C13 C12 . . 116.2(5) ?
C11 C14 H141 . . 109.5 ?
C11 C14 H142 . . 109.5 ?
H141 C14 H142 . . 109.5 ?
C11 C14 H143 . . 109.5 ?
H141 C14 H143 . . 109.5 ?
H142 C14 H143 . . 109.5 ?
C11 C15 H151 . . 109.5 ?
C11 C15 H152 . . 109.5 ?
H151 C15 H152 . . 109.5 ?
C11 C15 H153 . . 109.5 ?
H151 C15 H153 . . 109.5 ?
H152 C15 H153 . . 109.5 ?
C20 C16 C19 . . 111.2(5) ?
C20 C16 C17 . . 111.4(5) ?
C19 C16 C17 . . 112.8(5) ?
C20 C16 S4 . . 109.7(5) ?
C19 C16 S4 . . 105.7(4) ?
C17 C16 S4 . . 105.7(4) ?
N4 C17 C16 . . 109.9(5) ?
N4 C17 C18 . . 110.7(5) ?
C16 C17 C18 . . 114.8(4) ?
N4 C17 H17 . . 107.0 ?
C16 C17 H17 . . 107.0 ?
C18 C17 H17 . . 107.0 ?
O8 C18 O7 . . 127.1(6) ?
O8 C18 C17 . . 116.3(5) ?
O7 C18 C17 . . 116.5(5) ?
C16 C19 H191 . . 109.5 ?
C16 C19 H192 . . 109.5 ?
H191 C19 H192 . . 109.5 ?
C16 C19 H193 . . 109.5 ?
H191 C19 H193 . . 109.5 ?
H192 C19 H193 . . 109.5 ?
C16 C20 H201 . . 109.5 ?
C16 C20 H202 . . 109.5 ?
H201 C20 H202 . . 109.5 ?
C16 C20 H203 . . 109.5 ?
H201 C20 H203 . . 109.5 ?
H202 C20 H203 . . 109.5 ?
C25 C21 C24 . . 110.2(5) ?
C25 C21 C22 . . 108.9(5) ?
C24 C21 C22 . . 110.2(5) ?
C25 C21 S5 . . 111.3(5) ?
C24 C21 S5 . . 106.7(4) ?
C22 C21 S5 . . 109.5(4) ?
N5 C22 C23 . . 109.0(4) ?
N5 C22 C21 . . 112.0(4) ?
C23 C22 C21 . . 116.0(5) ?
N5 C22 H22 . . 106.4 ?
C23 C22 H22 . . 106.4 ?
C21 C22 H22 . . 106.4 ?
O10 C23 O9 . . 125.9(5) ?
O10 C23 C22 . . 116.2(5) ?
O9 C23 C22 . . 117.8(4) ?
C21 C24 H241 . . 109.5 ?
C21 C24 H242 . . 109.5 ?
H241 C24 H242 . . 109.5 ?
C21 C24 H243 . . 109.5 ?
H241 C24 H243 . . 109.5 ?
H242 C24 H243 . . 109.5 ?
C21 C25 H251 . . 109.5 ?
C21 C25 H252 . . 109.5 ?
H251 C25 H252 . . 109.5 ?
C21 C25 H253 . . 109.5 ?
H251 C25 H253 . . 109.5 ?
H252 C25 H253 . . 109.5 ?
C29 C26 C30 . . 111.9(5) ?
C29 C26 C27 . . 110.0(4) ?
C30 C26 C27 . . 112.5(6) ?
C29 C26 S6 . . 103.7(5) ?
C30 C26 S6 . . 112.0(4) ?
C27 C26 S6 . . 106.3(4) ?
N6 C27 C26 . . 112.0(4) ?
N6 C27 C28 . . 109.1(5) ?
C26 C27 C28 . . 109.2(5) ?
N6 C27 H27 . . 108.9 ?
C26 C27 H27 . . 108.9 ?
C28 C27 H27 . . 108.9 ?
O11 C28 O12 . . 124.4(6) ?
O11 C28 C27 . . 119.0(5) ?
O12 C28 C27 . . 116.6(6) ?
C26 C29 H291 . . 109.5 ?
C26 C29 H292 . . 109.5 ?
H291 C29 H292 . . 109.5 ?
C26 C29 H293 . . 109.5 ?
H291 C29 H293 . . 109.5 ?
H292 C29 H293 . . 109.5 ?
C26 C30 H301 . . 109.5 ?
C26 C30 H302 . . 109.5 ?
H301 C30 H302 . . 109.5 ?
C26 C30 H303 . . 109.5 ?
H301 C30 H303 . . 109.5 ?
H302 C30 H303 . . 109.5 ?
O13 C31 O14 . . 126.1(6) ?
O13 C31 N6 . . 118.4(5) ?
O14 C31 N6 . . 115.5(5) ?
K4 O15 K3 1_556 . 85.41(14) ?
K4 O15 H15A 1_556 . 155(5) ?
K3 O15 H15A . . 79(4) ?
K4 O15 H15B 1_556 . 89(4) ?
K3 O15 H15B . . 112(5) ?
H15A O15 H15B . . 116(6) ?
K2 O16 K1 . . 88.22(18) ?
K2 O16 H16A . . 90(6) ?
K1 O16 H16A . . 97(5) ?
K2 O16 H16B . . 134(4) ?
K1 O16 H16B . . 130(5) ?
H16A O16 H16B . . 107(5) ?
K3 O17 K1 . . 89.55(15) ?
K3 O17 H17A . . 152(4) ?
K1 O17 H17A . . 105(4) ?
K3 O17 H17B . . 102(5) ?
K1 O17 H17B . . 48(6) ?
H17A O17 H17B . . 105(5) ?
K3 O18 H18A . . 117(4) ?
K3 O18 H18B . . 103(5) ?
H18A O18 H18B . . 96(4) ?
K2 O19 K3 . 2_556 134.9(2) ?
K2 O19 H19A . . 98(5) ?
K3 O19 H19A 2_556 . 45(5) ?
K2 O19 H19B . . 77(5) ?
K3 O19 H19B 2_556 . 119(5) ?
H19A O19 H19B . . 89(4) ?
H20A O20 H20B . . 115(6) ?
K4 O21 H21A 1_556 . 79(4) ?
K4 O21 H21B 1_556 . 67(6) ?
H21A O21 H21B . . 108(5) ?
H22A O22 H22B . . 120(6) ?
H23A O23 H23B . . 103(5) ?
C32 O24 K3 . . 115.1(6) ?
C32 O24 H24 . . 141(6) ?
K3 O24 H24 . . 62(6) ?
O24 C32 C33 . . 113.3(9) ?
O24 C32 H321 . . 108.9 ?
C33 C32 H321 . . 108.9 ?
O24 C32 H322 . . 108.9 ?
C33 C32 H322 . . 108.9 ?
H321 C32 H322 . . 107.7 ?
C34 O25 H25 . . 108(6) ?
C35 C34 O25 . . 109.7(14) ?
C35 C34 H341 . . 109.7 ?
O25 C34 H341 . . 109.7 ?
C35 C34 H342 . . 109.7 ?
O25 C34 H342 . . 109.7 ?
H341 C34 H342 . . 108.2 ?

loop_
_geom_bond_atom_site_label_1
_geom_bond_atom_site_label_2
_geom_bond_site_symmetry_2
_geom_bond_distance
_geom_bond_publ_flag
Au1 S5 . 2.3235(15) ?
Au1 S1 . 2.3390(15) ?
Au1 Ni1 . 2.8686(8) ?
Au1 Au2 . 3.0635(5) ?
Au1 Au4 . 3.1730(6) ?
Au1 Au3 . 3.1783(5) ?
Au2 S2 . 2.3030(14) ?
Au2 S6 . 2.3122(15) ?
Au2 Au4 . 3.1764(5) ?
Au3 S3 . 2.2837(16) ?
Au3 S5 . 2.3017(17) ?
Au3 Au4 . 3.0542(5) ?
Au4 S4 . 2.3118(14) ?
Au4 S6 . 2.3134(14) ?
Au4 Ni2 . 3.1545(9) ?
Ni1 N1 . 1.927(5) ?
Ni1 N2 . 1.940(5) ?
Ni1 S1 . 2.1627(18) ?
Ni1 S2 . 2.1664(16) ?
Ni2 N4 . 1.901(5) ?
Ni2 N3 . 1.930(4) ?
Ni2 S3 . 2.1634(18) ?
Ni2 S4 . 2.1792(15) ?
K1 O13 1_455 2.651(4) ?
K1 O10 1_556 2.706(4) ?
K1 O7 . 2.761(5) ?
K1 O16 . 2.807(6) ?
K1 O1 1_556 2.909(5) ?
K1 O8 . 2.990(5) ?
K1 O17 . 3.035(5) ?
K1 O12 1_455 3.192(5) ?
K1 K2 . 3.855(2) ?
K1 K3 . 4.069(2) ?
K1 K4 1_456 4.902(2) ?
K2 O5 1_455 2.705(5) ?
K2 O16 . 2.732(6) ?
K2 O13 1_455 2.738(4) ?
K2 O4 2 2.768(5) ?
K2 O7 . 2.802(4) ?
K2 O19 . 3.224(7) ?
K3 O8 . 2.725(4) ?
K3 O17 . 2.733(5) ?
K3 O3 1_556 2.772(4) ?
K3 O24 . 2.918(7) ?
K3 O15 . 2.975(5) ?
K3 O18 . 3.131(5) ?
K3 O9 1_556 3.132(5) ?
K3 O19 2_546 3.238(7) ?
K3 K4 1_556 3.887(2) ?
K4 O1 1_655 2.629(4) ?
K4 O3 . 2.655(4) ?
K4 O6 2_645 2.741(4) ?
K4 O15 1_554 2.751(5) ?
K4 O9 . 2.759(4) ?
K4 O11 1_554 3.105(6) ?
K4 O21 1_554 3.213(6) ?
K4 K3 1_554 3.887(2) ?
K4 K1 1_654 4.902(2) ?
S1 C1 . 1.867(5) ?
S2 C6 . 1.856(6) ?
S3 C11 . 1.867(5) ?
S4 C16 . 1.862(7) ?
S5 C21 . 1.863(6) ?
S6 C26 . 1.874(7) ?
O1 C3 . 1.243(8) ?
O1 K4 1_455 2.629(4) ?
O1 K1 1_554 2.909(5) ?
O2 C3 . 1.248(8) ?
O3 C8 . 1.261(7) ?
O3 K3 1_554 2.772(4) ?
O4 C8 . 1.237(7) ?
O4 K2 2_545 2.768(5) ?
O5 C13 . 1.246(8) ?
O5 K2 1_655 2.705(5) ?
O6 C13 . 1.227(7) ?
O6 K4 2_655 2.741(4) ?
O7 C18 . 1.252(7) ?
O8 C18 . 1.236(7) ?
O9 C23 . 1.252(7) ?
O9 K3 1_554 3.132(5) ?
O10 C23 . 1.251(6) ?
O10 K1 1_554 2.706(4) ?
O11 C28 . 1.249(8) ?
O11 K4 1_556 3.105(6) ?
O12 C28 . 1.262(7) ?
O12 K1 1_655 3.192(5) ?
O13 C31 . 1.227(7) ?
O13 K1 1_655 2.651(4) ?
O13 K2 1_655 2.738(4) ?
O14 C31 . 1.273(7) ?
N1 C2 . 1.494(7) ?
N1 H1A . 0.9200 ?
N1 H1B . 0.9200 ?
N2 C7 . 1.493(7) ?
N2 H2A . 0.9200 ?
N2 H2B . 0.9200 ?
N3 C12 . 1.455(7) ?
N3 H3A . 0.9200 ?
N3 H3B . 0.9200 ?
N4 C17 . 1.480(7) ?
N4 H4A . 0.9200 ?
N4 H4B . 0.9200 ?
N5 C22 . 1.496(7) ?
N5 H5A . 0.9100 ?
N5 H5B . 0.9100 ?
N5 H5C . 0.9100 ?
N6 C31 . 1.383(8) ?
N6 C27 . 1.445(7) ?
N6 H6 . 0.8800 ?
C1 C5 . 1.497(8) ?
C1 C2 . 1.520(9) ?
C1 C4 . 1.523(8) ?
C2 C3 . 1.540(7) ?
C2 H2 . 1.0000 ?
C4 H41 . 0.9800 ?
C4 H42 . 0.9800 ?
C4 H43 . 0.9800 ?
C5 H51 . 0.9800 ?
C5 H52 . 0.9800 ?
C5 H53 . 0.9800 ?
C6 C10 . 1.518(8) ?
C6 C9 . 1.525(8) ?
C6 C7 . 1.553(8) ?
C7 C8 . 1.553(8) ?
C7 H7 . 1.0000 ?
C9 H91 . 0.9800 ?
C9 H92 . 0.9800 ?
C9 H93 . 0.9800 ?
C10 H101 . 0.9800 ?
C10 H102 . 0.9800 ?
C10 H103 . 0.9800 ?
C11 C15 . 1.487(9) ?
C11 C14 . 1.541(8) ?
C11 C12 . 1.560(9) ?
C12 C13 . 1.542(8) ?
C12 H12 . 1.0000 ?
C14 H141 . 0.9800 ?
C14 H142 . 0.9800 ?
C14 H143 . 0.9800 ?
C15 H151 . 0.9800 ?
C15 H152 . 0.9800 ?
C15 H153 . 0.9800 ?
C16 C20 . 1.524(7) ?
C16 C19 . 1.524(8) ?
C16 C17 . 1.530(8) ?
C17 C18 . 1.555(9) ?
C17 H17 . 1.0000 ?
C19 H191 . 0.9800 ?
C19 H192 . 0.9800 ?
C19 H193 . 0.9800 ?
C20 H201 . 0.9800 ?
C20 H202 . 0.9800 ?
C20 H203 . 0.9800 ?
C21 C25 . 1.523(8) ?
C21 C24 . 1.533(8) ?
C21 C22 . 1.538(9) ?
C22 C23 . 1.535(8) ?
C22 H22 . 1.0000 ?
C24 H241 . 0.9800 ?
C24 H242 . 0.9800 ?
C24 H243 . 0.9800 ?
C25 H251 . 0.9800 ?
C25 H252 . 0.9800 ?
C25 H253 . 0.9800 ?
C26 C29 . 1.524(8) ?
C26 C30 . 1.527(8) ?
C26 C27 . 1.551(8) ?
C27 C28 . 1.565(9) ?
C27 H27 . 1.0000 ?
C29 H291 . 0.9800 ?
C29 H292 . 0.9800 ?
C29 H293 . 0.9800 ?
C30 H301 . 0.9800 ?
C30 H302 . 0.9800 ?
C30 H303 . 0.9800 ?
O15 K4 1_556 2.751(5) ?
O15 H15A . 0.83(3) ?
O15 H15B . 0.86(4) ?
O16 H16A . 0.86(4) ?
O16 H16B . 0.89(4) ?
O17 H17A . 1.02(3) ?
O17 H17B . 0.82(4) ?
O18 H18A . 0.86(3) ?
O18 H18B . 0.93(3) ?
O19 K3 2_556 3.238(7) ?
O19 H19A . 0.92(4) ?
O19 H19B . 0.95(4) ?
O20 H20A . 0.80(4) ?
O20 H20B . 0.85(4) ?
O21 K4 1_556 3.213(6) ?
O21 H21A . 0.97(3) ?
O21 H21B . 0.83(3) ?
O22 H22A . 0.82(4) ?
O22 H22B . 0.83(3) ?
O23 H23A . 0.92(4) ?
O23 H23B . 0.83(4) ?
O24 C32 . 1.435(14) ?
O24 H24 . 0.83(4) ?
C32 C33 . 1.44(2) ?
C32 H321 . 0.9900 ?
C32 H322 . 0.9900 ?
C33 H331 . 0.9800 ?
C33 H332 . 0.9800 ?
C33 H333 . 0.9800 ?
O25 C34 . 1.398(16) ?
O25 H25 . 0.90(4) ?
C34 C35 . 1.317(19) ?
C34 H341 . 0.9900 ?
C34 H342 . 0.9900 ?
C35 H351 . 0.9800 ?
C35 H352 . 0.9800 ?
C35 H353 . 0.9800 ?

loop_
_geom_hbond_atom_site_label_D
_geom_hbond_atom_site_label_H
_geom_hbond_atom_site_label_A
_geom_hbond_site_symmetry_A
_geom_hbond_distance_DH
_geom_hbond_distance_HA
_geom_hbond_distance_DA
_geom_hbond_angle_DHA
N1 H1A O10 . 0.92 2.04 2.825(7) 143
N1 H1B O6 2_545 0.92 2.10 3.013(6) 172
N2 H2B O9 . 0.92 2.06 2.960(6) 167
N3 H3A O18 2_556 0.92 2.03 2.929(8) 167
N3 H3B O14 . 0.92 2.08 2.867(6) 143
N4 H4A O14 . 0.92 2.20 2.934(6) 136
N4 H4B O4 2 0.92 2.13 3.004(6) 157
N5 H5A O20 1_554 0.91 1.87 2.768(7) 169
N5 H5B O15 1_554 0.91 2.09 2.979(7) 164
N5 H5C O2 1_655 0.91 1.97 2.816(6) 154
O15 H15A O8 . 0.83(3) 2.05(3) 2.791(6) 148(6)
O15 H15B O11 . 0.86(4) 1.95(3) 2.686(7) 143(6)
O16 H16A O20 1_455 0.86(4) 1.97(4) 2.820(7) 169(8)
O16 H16B O25 . 0.89(4) 2.01(4) 2.801(10) 146(6)
O17 H17A O1 1_556 1.02(3) 2.64(7) 3.187(7) 113(5)
O17 H17B O12 1_455 0.82(4) 2.06(5) 2.751(7) 142(7)
O18 H18A O22 2_546 0.86(3) 1.98(3) 2.773(9) 153(5)
O18 H18B O23 2_546 0.93(3) 2.08(4) 2.958(10) 156(7)
O19 H19A O3 2 0.92(4) 1.90(4) 2.697(8) 144(7)
O19 H19B O21 2_556 0.95(4) 1.89(5) 2.799(7) 161(7)
O20 H20A O14 . 0.80(4) 1.89(4) 2.662(7) 165(7)
O20 H20B O23 . 0.85(4) 1.90(4) 2.734(8) 167(7)
O21 H21A O5 2_646 0.97(3) 1.89(3) 2.791(8) 154(6)
O21 H21B O11 . 0.83(3) 1.97(3) 2.763(7) 160(7)
O22 H22A O7 . 0.82(4) 2.07(6) 2.817(7) 151(9)
O22 H22B O19 . 0.83(3) 1.96(3) 2.766(8) 163(7)
O23 H23A O24 2_556 0.92(4) 2.00(4) 2.787(9) 142(6)
O23 H23B O21 2_656 0.83(4) 1.96(7) 2.754(9) 158(8)
O24 H24 O12 1_455 0.83(4) 2.00(4) 2.778(7) 154(7)
O25 H25 O2 1_556 0.90(4) 1.99(4) 2.792(9) 149(8)

loop_
_geom_torsion_atom_site_label_1
_geom_torsion_atom_site_label_2
_geom_torsion_atom_site_label_3
_geom_torsion_atom_site_label_4
_geom_torsion_site_symmetry_1
_geom_torsion_site_symmetry_2
_geom_torsion_site_symmetry_3
_geom_torsion_site_symmetry_4
_geom_torsion
_geom_torsion_publ_flag
S5 Au1 Au2 S2 . . . . -125.35(6) ?
S1 Au1 Au2 S2 . . . . 50.31(6) ?
Ni1 Au1 Au2 S2 . . . . 1.40(4) ?
Au4 Au1 Au2 S2 . . . . 146.76(4) ?
Au3 Au1 Au2 S2 . . . . -172.43(4) ?
S5 Au1 Au2 S6 . . . . 55.46(6) ?
S1 Au1 Au2 S6 . . . . -128.88(6) ?
Ni1 Au1 Au2 S6 . . . . -177.78(4) ?
Au4 Au1 Au2 S6 . . . . -32.43(4) ?
Au3 Au1 Au2 S6 . . . . 8.38(4) ?
S5 Au1 Au2 Au4 . . . . 87.89(4) ?
S1 Au1 Au2 Au4 . . . . -96.45(4) ?
Ni1 Au1 Au2 Au4 . . . . -145.355(19) ?
Au3 Au1 Au2 Au4 . . . . 40.808(10) ?
S5 Au1 Au3 S3 . . . . 171.58(7) ?
S1 Au1 Au3 S3 . . . . -9.92(7) ?
Au2 Au1 Au3 S3 . . . . -98.22(5) ?
Au4 Au1 Au3 S3 . . . . -55.44(5) ?
S1 Au1 Au3 S5 . . . . 178.50(7) ?
Au2 Au1 Au3 S5 . . . . 90.21(5) ?
Au4 Au1 Au3 S5 . . . . 132.99(5) ?
S5 Au1 Au3 Au4 . . . . -132.99(5) ?
S1 Au1 Au3 Au4 . . . . 45.51(5) ?
Au2 Au1 Au3 Au4 . . . . -42.780(10) ?
S3 Au3 Au4 S4 . . . . 48.53(5) ?
S5 Au3 Au4 S4 . . . . -126.14(5) ?
Au1 Au3 Au4 S4 . . . . -93.66(4) ?
S3 Au3 Au4 S6 . . . . -129.46(5) ?
S5 Au3 Au4 S6 . . . . 55.87(5) ?
Au1 Au3 Au4 S6 . . . . 88.35(4) ?
S3 Au3 Au4 Ni2 . . . . 4.45(4) ?
S5 Au3 Au4 Ni2 . . . . -170.22(4) ?
Au1 Au3 Au4 Ni2 . . . . -137.737(16) ?
S3 Au3 Au4 Au1 . . . . 142.19(4) ?
S5 Au3 Au4 Au1 . . . . -32.48(4) ?
S3 Au3 Au4 Au2 . . . . -176.84(3) ?
S5 Au3 Au4 Au2 . . . . 8.50(4) ?
Au1 Au3 Au4 Au2 . . . . 40.975(11) ?
S5 Au1 Au4 S4 . . . . 112.65(5) ?
S1 Au1 Au4 S4 . . . . -70.91(5) ?
Ni1 Au1 Au4 S4 . . . . -107.28(4) ?
Au2 Au1 Au4 S4 . . . . -148.35(4) ?
Au3 Au1 Au4 S4 . . . . 80.68(4) ?
S5 Au1 Au4 S6 . . . . -66.74(5) ?
S1 Au1 Au4 S6 . . . . 109.71(5) ?
Ni1 Au1 Au4 S6 . . . . 73.34(4) ?
Au2 Au1 Au4 S6 . . . . 32.27(4) ?
Au3 Au1 Au4 S6 . . . . -98.70(4) ?
S5 Au1 Au4 Au3 . . . . 31.97(4) ?
S1 Au1 Au4 Au3 . . . . -151.59(3) ?
Ni1 Au1 Au4 Au3 . . . . 172.046(19) ?
Au2 Au1 Au4 Au3 . . . . 130.976(13) ?
S5 Au1 Au4 Ni2 . . . . 79.15(4) ?
S1 Au1 Au4 Ni2 . . . . -104.41(4) ?
Ni1 Au1 Au4 Ni2 . . . . -140.77(2) ?
Au2 Au1 Au4 Ni2 . . . . 178.158(18) ?
Au3 Au1 Au4 Ni2 . . . . 47.18(2) ?
S5 Au1 Au4 Au2 . . . . -99.01(4) ?
S1 Au1 Au4 Au2 . . . . 77.44(4) ?
Ni1 Au1 Au4 Au2 . . . . 41.07(2) ?
Au3 Au1 Au4 Au2 . . . . -130.976(13) ?
S2 Au2 Au4 S4 . . . . -1.90(8) ?
S6 Au2 Au4 S4 . . . . -178.99(8) ?
Au1 Au2 Au4 S4 . . . . 48.21(6) ?
S2 Au2 Au4 S6 . . . . 177.09(8) ?
Au1 Au2 Au4 S6 . . . . -132.80(6) ?
S2 Au2 Au4 Au3 . . . . -93.01(6) ?
S6 Au2 Au4 Au3 . . . . 89.89(6) ?
Au1 Au2 Au4 Au3 . . . . -42.905(12) ?
S2 Au2 Au4 Au1 . . . . -50.11(6) ?
S6 Au2 Au4 Au1 . . . . 132.80(6) ?
S5 Au1 Ni1 N1 . . . . -95.04(17) ?
S1 Au1 Ni1 N1 . . . . 85.86(17) ?
Au2 Au1 Ni1 N1 . . . . 175.94(17) ?
Au4 Au1 Ni1 N1 . . . . 139.08(16) ?
S5 Au1 Ni1 N2 . . . . -1.86(17) ?
S1 Au1 Ni1 N2 . . . . 179.05(17) ?
Au2 Au1 Ni1 N2 . . . . -90.87(16) ?
Au4 Au1 Ni1 N2 . . . . -127.73(16) ?
S5 Au1 Ni1 S1 . . . . 179.10(7) ?
Au2 Au1 Ni1 S1 . . . . 90.08(5) ?
Au4 Au1 Ni1 S1 . . . . 53.23(5) ?
S5 Au1 Ni1 S2 . . . . 87.52(7) ?
S1 Au1 Ni1 S2 . . . . -91.58(7) ?
Au2 Au1 Ni1 S2 . . . . -1.49(5) ?
Au4 Au1 Ni1 S2 . . . . -38.35(5) ?
S4 Au4 Ni2 N4 . . . . 79.46(15) ?
S6 Au4 Ni2 N4 . . . . -99.26(15) ?
Au3 Au4 Ni2 N4 . . . . 174.78(14) ?
Au1 Au4 Ni2 N4 . . . . 132.48(14) ?
S4 Au4 Ni2 N3 . . . . 176.9(2) ?
S6 Au4 Ni2 N3 . . . . -1.8(2) ?
Au3 Au4 Ni2 N3 . . . . -87.8(2) ?
Au1 Au4 Ni2 N3 . . . . -130.1(2) ?
S4 Au4 Ni2 S3 . . . . -100.02(7) ?
S6 Au4 Ni2 S3 . . . . 81.25(8) ?
Au3 Au4 Ni2 S3 . . . . -4.70(4) ?
Au1 Au4 Ni2 S3 . . . . -47.01(4) ?
S6 Au4 Ni2 S4 . . . . -178.73(8) ?
Au3 Au4 Ni2 S4 . . . . 95.32(6) ?
Au1 Au4 Ni2 S4 . . . . 53.02(6) ?
O13 K1 K2 O5 1_455 . . 1_455 36.3(3) ?
O10 K1 K2 O5 1_556 . . 1_455 -147.8(3) ?
O7 K1 K2 O5 . . . 1_455 159.0(3) ?
O16 K1 K2 O5 . . . 1_455 -79.6(3) ?
O1 K1 K2 O5 1_556 . . 1_455 -36.6(3) ?
O8 K1 K2 O5 . . . 1_455 142.2(2) ?
O17 K1 K2 O5 . . . 1_455 76.5(4) ?
O12 K1 K2 O5 1_455 . . 1_455 75.7(2) ?
K3 K1 K2 O5 . . . 1_455 138.8(2) ?
K4 K1 K2 O5 1_456 . . 1_455 -4.4(2) ?
O13 K1 K2 O16 1_455 . . . 115.9(2) ?
O10 K1 K2 O16 1_556 . . . -68.2(2) ?
O7 K1 K2 O16 . . . . -121.4(2) ?
O1 K1 K2 O16 1_556 . . . 42.95(19) ?
O8 K1 K2 O16 . . . . -138.17(18) ?
O17 K1 K2 O16 . . . . 156.1(3) ?
O12 K1 K2 O16 1_455 . . . 155.26(18) ?
K3 K1 K2 O16 . . . . -141.60(17) ?
K4 K1 K2 O16 1_456 . . . 75.17(16) ?
O10 K1 K2 O13 1_556 . . 1_455 175.9(2) ?
O7 K1 K2 O13 . . . 1_455 122.6(2) ?
O16 K1 K2 O13 . . . 1_455 -115.9(2) ?
O1 K1 K2 O13 1_556 . . 1_455 -72.97(19) ?
O8 K1 K2 O13 . . . 1_455 105.92(18) ?
O17 K1 K2 O13 . . . 1_455 40.2(3) ?
O12 K1 K2 O13 1_455 . . 1_455 39.34(17) ?
K3 K1 K2 O13 . . . 1_455 102.48(16) ?
K4 K1 K2 O13 1_456 . . 1_455 -40.75(16) ?
O13 K1 K2 O4 1_455 . . 2 -115.6(2) ?
O10 K1 K2 O4 1_556 . . 2 60.3(2) ?
O7 K1 K2 O4 . . . 2 7.04(18) ?
O16 K1 K2 O4 . . . 2 128.5(2) ?
O1 K1 K2 O4 1_556 . . 2 171.44(16) ?
O8 K1 K2 O4 . . . 2 -9.68(16) ?
O17 K1 K2 O4 . . . 2 -75.4(3) ?
O12 K1 K2 O4 1_455 . . 2 -76.25(16) ?
K3 K1 K2 O4 . . . 2 -13.11(16) ?
K4 K1 K2 O4 1_456 . . 2 -156.34(13) ?
O13 K1 K2 O7 1_455 . . . -122.6(2) ?
O10 K1 K2 O7 1_556 . . . 53.26(19) ?
O16 K1 K2 O7 . . . . 121.4(2) ?
O1 K1 K2 O7 1_556 . . . 164.40(18) ?
O8 K1 K2 O7 . . . . -16.72(16) ?
O17 K1 K2 O7 . . . . -82.5(3) ?
O12 K1 K2 O7 1_455 . . . -83.29(16) ?
K3 K1 K2 O7 . . . . -20.15(14) ?
K4 K1 K2 O7 1_456 . . . -163.38(15) ?
O13 K1 K2 O19 1_455 . . . 162.44(19) ?
O10 K1 K2 O19 1_556 . . . -21.67(19) ?
O7 K1 K2 O19 . . . . -74.93(18) ?
O16 K1 K2 O19 . . . . 46.52(19) ?
O1 K1 K2 O19 1_556 . . . 89.47(17) ?
O8 K1 K2 O19 . . . . -91.65(15) ?
O17 K1 K2 O19 . . . . -157.4(3) ?
O12 K1 K2 O19 1_455 . . . -158.22(15) ?
K3 K1 K2 O19 . . . . -95.08(14) ?
K4 K1 K2 O19 1_456 . . . 121.69(13) ?
O13 K1 K3 O8 1_455 . . . 63.48(18) ?
O10 K1 K3 O8 1_556 . . . -100.61(17) ?
O7 K1 K3 O8 . . . . -9.38(16) ?
O16 K1 K3 O8 . . . . -64.5(3) ?
O1 K1 K3 O8 1_556 . . . -178.69(17) ?
O17 K1 K3 O8 . . . . 157.5(2) ?
O12 K1 K3 O8 1_455 . . . 90.77(17) ?
K2 K1 K3 O8 . . . . 5.14(14) ?
K4 K1 K3 O8 1_456 . . . 155.60(14) ?
O13 K1 K3 O17 1_455 . . . -94.0(2) ?
O10 K1 K3 O17 1_556 . . . 101.9(2) ?
O7 K1 K3 O17 . . . . -166.89(19) ?
O16 K1 K3 O17 . . . . 138.0(3) ?
O1 K1 K3 O17 1_556 . . . 23.79(18) ?
O8 K1 K3 O17 . . . . -157.5(2) ?
O12 K1 K3 O17 1_455 . . . -66.75(19) ?
K2 K1 K3 O17 . . . . -152.38(17) ?
K4 K1 K3 O17 1_456 . . . -1.92(16) ?
O13 K1 K3 O3 1_455 . . 1_556 -169.08(16) ?
O10 K1 K3 O3 1_556 . . 1_556 26.84(17) ?
O7 K1 K3 O3 . . . 1_556 118.07(16) ?
O16 K1 K3 O3 . . . 1_556 63.0(3) ?
O1 K1 K3 O3 1_556 . . 1_556 -51.25(16) ?
O8 K1 K3 O3 . . . 1_556 127.45(19) ?
O17 K1 K3 O3 . . . 1_556 -75.0(2) ?
O12 K1 K3 O3 1_455 . . 1_556 -141.79(17) ?
K2 K1 K3 O3 . . . 1_556 132.58(13) ?
K4 K1 K3 O3 1_456 . . 1_556 -76.96(13) ?
O13 K1 K3 O24 1_455 . . . -19.66(19) ?
O10 K1 K3 O24 1_556 . . . 176.26(18) ?
O7 K1 K3 O24 . . . . -92.51(17) ?
O16 K1 K3 O24 . . . . -147.6(3) ?
O1 K1 K3 O24 1_556 . . . 98.17(17) ?
O8 K1 K3 O24 . . . . -83.14(19) ?
O17 K1 K3 O24 . . . . 74.4(2) ?
O12 K1 K3 O24 1_455 . . . 7.63(17) ?
K2 K1 K3 O24 . . . . -78.00(15) ?
K4 K1 K3 O24 1_456 . . . 72.46(15) ?
O13 K1 K3 O15 1_455 . . . 97.77(16) ?
O10 K1 K3 O15 1_556 . . . -66.31(15) ?
O7 K1 K3 O15 . . . . 24.92(14) ?
O16 K1 K3 O15 . . . . -30.2(3) ?
O1 K1 K3 O15 1_556 . . . -144.40(14) ?
O8 K1 K3 O15 . . . . 34.30(16) ?
O17 K1 K3 O15 . . . . -168.2(2) ?
O12 K1 K3 O15 1_455 . . . 125.06(15) ?
K2 K1 K3 O15 . . . . 39.43(12) ?
K4 K1 K3 O15 1_456 . . . -170.11(11) ?
O13 K1 K3 O18 1_455 . . . -96.02(17) ?
O10 K1 K3 O18 1_556 . . . 99.89(17) ?
O7 K1 K3 O18 . . . . -168.88(16) ?
O16 K1 K3 O18 . . . . 136.0(3) ?
O1 K1 K3 O18 1_556 . . . 21.81(16) ?
O8 K1 K3 O18 . . . . -159.50(19) ?
O17 K1 K3 O18 . . . . -2.0(2) ?
O12 K1 K3 O18 1_455 . . . -68.73(16) ?
K2 K1 K3 O18 . . . . -154.36(13) ?
K4 K1 K3 O18 1_456 . . . -3.90(13) ?
O13 K1 K3 O9 1_455 . . 1_556 155.20(15) ?
O10 K1 K3 O9 1_556 . . 1_556 -8.88(14) ?
O7 K1 K3 O9 . . . 1_556 82.35(13) ?
O16 K1 K3 O9 . . . 1_556 27.3(3) ?
O1 K1 K3 O9 1_556 . . 1_556 -86.97(13) ?
O8 K1 K3 O9 . . . 1_556 91.73(16) ?
O17 K1 K3 O9 . . . 1_556 -110.76(19) ?
O12 K1 K3 O9 1_455 . . 1_556 -177.51(14) ?
K2 K1 K3 O9 . . . 1_556 96.86(11) ?
K4 K1 K3 O9 1_456 . . 1_556 -112.68(10) ?
O13 K1 K3 K4 1_455 . . 1_556 138.31(13) ?
O10 K1 K3 K4 1_556 . . 1_556 -25.78(12) ?
O7 K1 K3 K4 . . . 1_556 65.45(12) ?
O16 K1 K3 K4 . . . 1_556 10.4(3) ?
O1 K1 K3 K4 1_556 . . 1_556 -103.86(11) ?
O8 K1 K3 K4 . . . 1_556 74.83(14) ?
O17 K1 K3 K4 . . . 1_556 -127.65(18) ?
O12 K1 K3 K4 1_455 . . 1_556 165.60(13) ?
K2 K1 K3 K4 . . . 1_556 79.97(9) ?
K4 K1 K3 K4 1_456 . . 1_556 -129.57(7) ?
N1 Ni1 S1 C1 . . . . 11.5(2) ?
S2 Ni1 S1 C1 . . . . -162.37(19) ?
Au1 Ni1 S1 C1 . . . . 105.2(2) ?
N1 Ni1 S1 Au1 . . . . -93.71(15) ?
S2 Ni1 S1 Au1 . . . . 92.38(5) ?
Ni1 Au1 S1 C1 . . . . -98.1(2) ?
Au2 Au1 S1 C1 . . . . -175.8(2) ?
Au4 Au1 S1 C1 . . . . 123.6(2) ?
Au3 Au1 S1 C1 . . . . 86.6(2) ?
Au2 Au1 S1 Ni1 . . . . -77.74(4) ?
Au4 Au1 S1 Ni1 . . . . -138.30(4) ?
Au3 Au1 S1 Ni1 . . . . -175.28(2) ?
N2 Ni1 S2 C6 . . . . 9.9(2) ?
S1 Ni1 S2 C6 . . . . -162.25(19) ?
Au1 Ni1 S2 C6 . . . . -108.93(18) ?
N2 Ni1 S2 Au2 . . . . 120.77(14) ?
S1 Ni1 S2 Au2 . . . . -51.34(7) ?
Au1 Ni1 S2 Au2 . . . . 1.98(6) ?
Au1 Au2 S2 C6 . . . . 105.8(2) ?
Au4 Au2 S2 C6 . . . . 148.1(2) ?
Au1 Au2 S2 Ni1 . . . . -1.85(6) ?
Au4 Au2 S2 Ni1 . . . . 40.44(10) ?
N3 Ni2 S3 C11 . . . . 20.5(2) ?
S4 Ni2 S3 C11 . . . . -155.85(19) ?
Au4 Ni2 S3 C11 . . . . -109.42(18) ?
N3 Ni2 S3 Au3 . . . . 136.40(14) ?
S4 Ni2 S3 Au3 . . . . -39.92(7) ?
Au4 Ni2 S3 Au3 . . . . 6.51(5) ?
Au4 Au3 S3 C11 . . . . 102.7(2) ?
Au1 Au3 S3 C11 . . . . 149.0(2) ?
Au4 Au3 S3 Ni2 . . . . -6.72(5) ?
Au1 Au3 S3 Ni2 . . . . 39.52(8) ?
N4 Ni2 S4 C16 . . . . 2.4(2) ?
S3 Ni2 S4 C16 . . . . -173.10(18) ?
Au4 Ni2 S4 C16 . . . . 106.05(18) ?
N4 Ni2 S4 Au4 . . . . -103.64(15) ?
S3 Ni2 S4 Au4 . . . . 80.85(6) ?
Au3 Au4 S4 C16 . . . . -174.97(19) ?
Ni2 Au4 S4 C16 . . . . -100.6(2) ?
Au1 Au4 S4 C16 . . . . 123.89(19) ?
Au2 Au4 S4 C16 . . . . 84.8(2) ?
Au3 Au4 S4 Ni2 . . . . -74.39(5) ?
Au1 Au4 S4 Ni2 . . . . -135.53(5) ?
Au2 Au4 S4 Ni2 . . . . -174.61(3) ?
Au4 Au3 S5 C21 . . . . 148.83(18) ?
Au1 Au3 S5 C21 . . . . 108.70(19) ?
Au4 Au3 S5 Au1 . . . . 40.13(4) ?
Ni1 Au1 S5 C21 . . . . 82.5(2) ?
Au2 Au1 S5 C21 . . . . 158.9(2) ?
Au4 Au1 S5 C21 . . . . -139.9(2) ?
Au3 Au1 S5 C21 . . . . -101.7(2) ?
Ni1 Au1 S5 Au3 . . . . -175.78(2) ?
Au2 Au1 S5 Au3 . . . . -99.37(4) ?
Au4 Au1 S5 Au3 . . . . -38.13(4) ?
Au1 Au2 S6 C26 . . . . 150.21(19) ?
Au4 Au2 S6 C26 . . . . 110.0(2) ?
Au1 Au2 S6 Au4 . . . . 40.21(4) ?
Au3 Au4 S6 C26 . . . . 156.52(19) ?
Ni2 Au4 S6 C26 . . . . 81.5(2) ?
Au1 Au4 S6 C26 . . . . -142.04(19) ?
Au2 Au4 S6 C26 . . . . -103.65(19) ?
Au3 Au4 S6 Au2 . . . . -99.82(4) ?
Ni2 Au4 S6 Au2 . . . . -174.81(3) ?
Au1 Au4 S6 Au2 . . . . -38.39(4) ?
O1 K4 O3 C8 1_655 . . . -37.9(9) ?
O6 K4 O3 C8 2_645 . . . 30.5(6) ?
O15 K4 O3 C8 1_554 . . . -166.8(5) ?
O9 K4 O3 C8 . . . . -102.8(5) ?
O11 K4 O3 C8 1_554 . . . 142.0(5) ?
O21 K4 O3 C8 1_554 . . . 103.9(5) ?
K3 K4 O3 C8 1_554 . . . -158.8(6) ?
K1 K4 O3 C8 1_654 . . . 134.4(5) ?
O1 K4 O3 K3 1_655 . . 1_554 120.9(5) ?
O6 K4 O3 K3 2_645 . . 1_554 -170.69(16) ?
O15 K4 O3 K3 1_554 . . 1_554 -7.98(16) ?
O9 K4 O3 K3 . . . 1_554 56.02(14) ?
O11 K4 O3 K3 1_554 . . 1_554 -59.17(16) ?
O21 K4 O3 K3 1_554 . . 1_554 -97.26(14) ?
K1 K4 O3 K3 1_654 . . 1_554 -66.8(4) ?
O13 K1 O7 C18 1_455 . . . -108.0(4) ?
O10 K1 O7 C18 1_556 . . . 77.5(4) ?
O16 K1 O7 C18 . . . . 176.1(4) ?
O1 K1 O7 C18 1_556 . . . 153.7(5) ?
O8 K1 O7 C18 . . . . 10.5(3) ?
O17 K1 O7 C18 . . . . 8.2(4) ?
O12 K1 O7 C18 1_455 . . . -38.7(4) ?
K2 K1 O7 C18 . . . . -145.7(4) ?
K3 K1 O7 C18 . . . . 19.3(3) ?
K4 K1 O7 C18 1_456 . . . -83.2(5) ?
O13 K1 O7 K2 1_455 . . . 37.67(13) ?
O10 K1 O7 K2 1_556 . . . -136.84(15) ?
O16 K1 O7 K2 . . . . -38.24(14) ?
O1 K1 O7 K2 1_556 . . . -60.6(5) ?
O8 K1 O7 K2 . . . . 156.2(2) ?
O17 K1 O7 K2 . . . . 153.89(14) ?
O12 K1 O7 K2 1_455 . . . 106.97(12) ?
K3 K1 O7 K2 . . . . 164.98(11) ?
K4 K1 O7 K2 1_456 . . . 62.5(4) ?
O5 K2 O7 C18 1_455 . . . -33.9(9) ?
O16 K2 O7 C18 . . . . 138.3(7) ?
O13 K2 O7 C18 1_455 . . . 62.3(7) ?
O4 K2 O7 C18 2 . . . -75.2(7) ?
O19 K2 O7 C18 . . . . -143.8(7) ?
K1 K2 O7 C18 . . . . 98.9(7) ?
O5 K2 O7 K1 1_455 . . . -132.8(4) ?
O16 K2 O7 K1 . . . . 39.39(15) ?
O13 K2 O7 K1 1_455 . . . -36.64(14) ?
O4 K2 O7 K1 2 . . . -174.14(15) ?
O19 K2 O7 K1 . . . . 117.26(15) ?
O17 K3 O8 K1 . . . . 16.60(16) ?
O3 K3 O8 K1 1_556 . . . -111.7(2) ?
O24 K3 O8 K1 . . . . 99.45(16) ?
O15 K3 O8 K1 . . . . -138.96(19) ?
O18 K3 O8 K1 . . . . 43.4(4) ?
O9 K3 O8 K1 1_556 . . . -80.79(13) ?
O19 K3 O8 K1 2_546 . . . 169.85(15) ?
K4 K3 O8 K1 1_556 . . . -122.48(9) ?
O13 K1 O8 C18 1_455 . . . 50.6(4) ?
O10 K1 O8 C18 1_556 . . . -116.7(4) ?
O7 K1 O8 C18 . . . . -10.6(3) ?
O16 K1 O8 C18 . . . . -27.1(4) ?
O1 K1 O8 C18 1_556 . . . -175.1(3) ?
O17 K1 O8 C18 . . . . 167.6(4) ?
O12 K1 O8 C18 1_455 . . . 115.2(4) ?
K2 K1 O8 C18 . . . . 6.5(3) ?
K3 K1 O8 C18 . . . . -177.3(4) ?
K4 K1 O8 C18 1_456 . . . 148.1(3) ?
O13 K1 O8 K3 1_455 . . . -132.11(13) ?
O10 K1 O8 K3 1_556 . . . 60.68(14) ?
O7 K1 O8 K3 . . . . 166.8(2) ?
O16 K1 O8 K3 . . . . 150.27(16) ?
O1 K1 O8 K3 1_556 . . . 2.2(3) ?
O17 K1 O8 K3 . . . . -15.03(14) ?
O12 K1 O8 K3 1_455 . . . -67.43(13) ?
K2 K1 O8 K3 . . . . -176.15(11) ?
K4 K1 O8 K3 1_456 . . . -34.54(18) ?
O1 K4 O9 C23 1_655 . . . 54.5(8) ?
O3 K4 O9 C23 . . . . -138.4(8) ?
O6 K4 O9 C23 2_645 . . . 133.7(7) ?
O15 K4 O9 C23 1_554 . . . -34.8(8) ?
O11 K4 O9 C23 1_554 . . . -24.9(8) ?
O21 K4 O9 C23 1_554 . . . -90.7(8) ?
K3 K4 O9 C23 1_554 . . . -90.6(8) ?
K1 K4 O9 C23 1_654 . . . 27.2(8) ?
O1 K4 O9 K3 1_655 . . 1_554 145.18(13) ?
O3 K4 O9 K3 . . . 1_554 -47.75(12) ?
O6 K4 O9 K3 2_645 . . 1_554 -135.64(16) ?
O15 K4 O9 K3 1_554 . . 1_554 55.86(13) ?
O11 K4 O9 K3 1_554 . . 1_554 65.76(14) ?
O21 K4 O9 K3 1_554 . . 1_554 0.0(3) ?
K1 K4 O9 K3 1_654 . . 1_554 117.83(8) ?
N2 Ni1 N1 C2 . . . . -159.3(4) ?
S1 Ni1 N1 C2 . . . . 12.7(4) ?
Au1 Ni1 N1 C2 . . . . -40.3(4) ?
N1 Ni1 N2 C7 . . . . -156.2(4) ?
S2 Ni1 N2 C7 . . . . 17.6(3) ?
Au1 Ni1 N2 C7 . . . . 110.9(3) ?
N4 Ni2 N3 C12 . . . . -167.4(4) ?
S3 Ni2 N3 C12 . . . . 7.9(4) ?
Au4 Ni2 N3 C12 . . . . 91.0(4) ?
N3 Ni2 N4 C17 . . . . -152.1(4) ?
S4 Ni2 N4 C17 . . . . 24.1(3) ?
Au4 Ni2 N4 C17 . . . . -22.0(4) ?
Ni1 S1 C1 C5 . . . . -153.6(4) ?
Au1 S1 C1 C5 . . . . -71.9(5) ?
Ni1 S1 C1 C2 . . . . -33.2(4) ?
Au1 S1 C1 C2 . . . . 48.5(4) ?
Ni1 S1 C1 C4 . . . . 87.1(5) ?
Au1 S1 C1 C4 . . . . 168.8(4) ?
Ni1 N1 C2 C1 . . . . -38.6(5) ?
Ni1 N1 C2 C3 . . . . -166.8(4) ?
C5 C1 C2 N1 . . . . 162.3(4) ?
C4 C1 C2 N1 . . . . -72.9(5) ?
S1 C1 C2 N1 . . . . 44.8(5) ?
C5 C1 C2 C3 . . . . -73.0(6) ?
C4 C1 C2 C3 . . . . 51.8(7) ?
S1 C1 C2 C3 . . . . 169.4(4) ?
K4 O1 C3 O2 1_455 . . . -71.7(8) ?
K1 O1 C3 O2 1_554 . . . 99.7(7) ?
K4 O1 C3 C2 1_455 . . . 110.1(5) ?
K1 O1 C3 C2 1_554 . . . -78.4(5) ?
K4 O1 C3 K1 1_455 . . 1_554 -171.5(5) ?
K1 O1 C3 K4 1_554 . . 1_455 171.5(5) ?
N1 C2 C3 O1 . . . . -7.2(8) ?
C1 C2 C3 O1 . . . . -131.8(6) ?
N1 C2 C3 O2 . . . . 174.5(5) ?
C1 C2 C3 O2 . . . . 49.9(7) ?
N1 C2 C3 K1 . . . 1_554 -59.2(4) ?
C1 C2 C3 K1 . . . 1_554 176.2(4) ?
N1 C2 C3 K4 . . . 1_455 34.9(6) ?
C1 C2 C3 K4 . . . 1_455 -89.7(6) ?
Ni1 S2 C6 C10 . . . . -151.0(3) ?
Au2 S2 C6 C10 . . . . 98.6(4) ?
Ni1 S2 C6 C9 . . . . 86.1(4) ?
Au2 S2 C6 C9 . . . . -24.2(5) ?
Ni1 S2 C6 C7 . . . . -33.6(4) ?
Au2 S2 C6 C7 . . . . -143.9(3) ?
Ni1 N2 C7 C6 . . . . -45.3(5) ?
Ni1 N2 C7 C8 . . . . -169.9(3) ?
C10 C6 C7 N2 . . . . 164.4(5) ?
C9 C6 C7 N2 . . . . -71.1(6) ?
S2 C6 C7 N2 . . . . 49.1(5) ?
C10 C6 C7 C8 . . . . -71.7(6) ?
C9 C6 C7 C8 . . . . 52.8(6) ?
S2 C6 C7 C8 . . . . 173.0(4) ?
K2 O4 C8 O3 2_545 . . . 16.3(8) ?
K2 O4 C8 C7 2_545 . . . -162.2(3) ?
K4 O3 C8 O4 . . . . -96.1(7) ?
K3 O3 C8 O4 1_554 . . . 111.8(6) ?
K4 O3 C8 C7 . . . . 82.4(6) ?
K3 O3 C8 C7 1_554 . . . -69.6(6) ?
N2 C7 C8 O4 . . . . -154.2(5) ?
C6 C7 C8 O4 . . . . 83.0(6) ?
N2 C7 C8 O3 . . . . 27.1(6) ?
C6 C7 C8 O3 . . . . -95.7(6) ?
Ni2 S3 C11 C15 . . . . -161.1(4) ?
Au3 S3 C11 C15 . . . . 81.1(5) ?
Ni2 S3 C11 C14 . . . . 73.7(5) ?
Au3 S3 C11 C14 . . . . -44.2(5) ?
Ni2 S3 C11 C12 . . . . -43.5(3) ?
Au3 S3 C11 C12 . . . . -161.4(3) ?
Ni2 N3 C12 C13 . . . . -170.0(4) ?
Ni2 N3 C12 C11 . . . . -40.6(5) ?
C15 C11 C12 N3 . . . . 169.1(5) ?
C14 C11 C12 N3 . . . . -64.0(5) ?
S3 C11 C12 N3 . . . . 53.3(5) ?
C15 C11 C12 C13 . . . . -63.8(6) ?
C14 C11 C12 C13 . . . . 63.0(6) ?
S3 C11 C12 C13 . . . . -179.6(4) ?
K4 O6 C13 O5 2_655 . . . 10.2(10) ?
K4 O6 C13 C12 2_655 . . . -174.4(4) ?
K2 O5 C13 O6 1_655 . . . -102.6(11) ?
K2 O5 C13 C12 1_655 . . . 82.0(11) ?
N3 C12 C13 O6 . . . . -142.5(6) ?
C11 C12 C13 O6 . . . . 92.2(7) ?
N3 C12 C13 O5 . . . . 33.3(8) ?
C11 C12 C13 O5 . . . . -92.0(7) ?
Ni2 S4 C16 C20 . . . . -146.4(4) ?
Au4 S4 C16 C20 . . . . -54.2(4) ?
Ni2 S4 C16 C19 . . . . 93.7(4) ?
Au4 S4 C16 C19 . . . . -174.2(3) ?
Ni2 S4 C16 C17 . . . . -26.2(4) ?
Au4 S4 C16 C17 . . . . 66.0(4) ?
Ni2 N4 C17 C16 . . . . -48.4(5) ?
Ni2 N4 C17 C18 . . . . -176.3(3) ?
C20 C16 C17 N4 . . . . 165.2(5) ?
C19 C16 C17 N4 . . . . -69.0(6) ?
S4 C16 C17 N4 . . . . 46.1(5) ?
C20 C16 C17 C18 . . . . -69.2(6) ?
C19 C16 C17 C18 . . . . 56.6(6) ?
S4 C16 C17 C18 . . . . 171.7(4) ?
K1 O8 C18 O7 . . . . 21.1(6) ?
K1 O8 C18 C17 . . . . -155.4(4) ?
K1 O7 C18 O8 . . . . -23.1(6) ?
K2 O7 C18 O8 . . . . -119.2(7) ?
K1 O7 C18 C17 . . . . 153.4(4) ?
K2 O7 C18 C17 . . . . 57.3(8) ?
N4 C17 C18 O8 . . . . -145.9(5) ?
C16 C17 C18 O8 . . . . 88.9(6) ?
N4 C17 C18 O7 . . . . 37.2(6) ?
C16 C17 C18 O7 . . . . -88.0(6) ?
Au3 S5 C21 C25 . . . . -57.3(4) ?
Au1 S5 C21 C25 . . . . 33.5(5) ?
Au3 S5 C21 C24 . . . . 63.0(4) ?
Au1 S5 C21 C24 . . . . 153.8(4) ?
Au3 S5 C21 C22 . . . . -177.7(3) ?
Au1 S5 C21 C22 . . . . -87.0(4) ?
C25 C21 C22 N5 . . . . 164.0(5) ?
C24 C21 C22 N5 . . . . 43.0(6) ?
S5 C21 C22 N5 . . . . -74.1(5) ?
C25 C21 C22 C23 . . . . -70.0(6) ?
C24 C21 C22 C23 . . . . 169.0(5) ?
S5 C21 C22 C23 . . . . 51.9(5) ?
K1 O10 C23 O9 1_554 . . . -106.5(8) ?
K1 O10 C23 C22 1_554 . . . 69.8(9) ?
K1 O10 C23 K3 1_554 . . 1_554 -62.3(6) ?
K4 O9 C23 O10 . . . . 137.1(6) ?
K3 O9 C23 O10 1_554 . . . 50.7(7) ?
K4 O9 C23 C22 . . . . -39.2(11) ?
K3 O9 C23 C22 1_554 . . . -125.6(5) ?
K4 O9 C23 K3 . . . 1_554 86.4(7) ?
N5 C22 C23 O10 . . . . -157.7(6) ?
C21 C22 C23 O10 . . . . 74.8(7) ?
N5 C22 C23 O9 . . . . 19.0(8) ?
C21 C22 C23 O9 . . . . -108.5(7) ?
N5 C22 C23 K3 . . . 1_554 -57.8(6) ?
C21 C22 C23 K3 . . . 1_554 174.7(4) ?
Au2 S6 C26 C29 . . . . 73.8(4) ?
Au4 S6 C26 C29 . . . . 165.5(3) ?
Au2 S6 C26 C30 . . . . -47.0(4) ?
Au4 S6 C26 C30 . . . . 44.7(5) ?
Au2 S6 C26 C27 . . . . -170.2(3) ?
Au4 S6 C26 C27 . . . . -78.5(4) ?
C31 N6 C27 C26 . . . . -171.9(6) ?
C31 N6 C27 C28 . . . . 67.2(7) ?
C29 C26 C27 N6 . . . . -178.8(6) ?
C30 C26 C27 N6 . . . . -53.3(7) ?
S6 C26 C27 N6 . . . . 69.6(6) ?
C29 C26 C27 C28 . . . . -57.8(7) ?
C30 C26 C27 C28 . . . . 67.6(6) ?
S6 C26 C27 C28 . . . . -169.5(4) ?
K4 O11 C28 O12 1_556 . . . 21(2) ?
K4 O11 C28 C27 1_556 . . . -158.8(12) ?
K4 O11 C28 K1 1_556 . . 1_655 -42.4(15) ?
K1 O12 C28 O11 1_655 . . . -71.2(6) ?
K1 O12 C28 C27 1_655 . . . 109.0(5) ?
N6 C27 C28 O11 . . . . 37.8(7) ?
C26 C27 C28 O11 . . . . -84.9(7) ?
N6 C27 C28 O12 . . . . -142.4(5) ?
C26 C27 C28 O12 . . . . 95.0(6) ?
N6 C27 C28 K1 . . . 1_655 -62.1(5) ?
C26 C27 C28 K1 . . . 1_655 175.2(4) ?
K1 O13 C31 O14 1_655 . . . 104.3(8) ?
K2 O13 C31 O14 1_655 . . . -35.0(9) ?
K1 O13 C31 N6 1_655 . . . -75.2(10) ?
K2 O13 C31 N6 1_655 . . . 145.4(5) ?
K1 O13 C31 K2 1_655 . . 1_655 139.3(9) ?
C27 N6 C31 O13 . . . . -9.4(10) ?
C27 N6 C31 O14 . . . . 171.0(6) ?
C27 N6 C31 K2 . . . 1_655 39.5(11) ?
O8 K3 O15 K4 . . . 1_556 156.7(2) ?
O17 K3 O15 K4 . . . 1_556 112.8(2) ?
O3 K3 O15 K4 1_556 . . 1_556 -7.13(14) ?
O24 K3 O15 K4 . . . 1_556 -131.64(15) ?
O18 K3 O15 K4 . . . 1_556 -25.5(4) ?
O9 K3 O15 K4 1_556 . . 1_556 54.46(12) ?
O19 K3 O15 K4 2_546 . . 1_556 -59.84(16) ?
K1 K3 O15 K4 . . . 1_556 127.65(11) ?
O5 K2 O16 K1 1_455 . . . 138.82(14) ?
O13 K2 O16 K1 1_455 . . . 40.09(12) ?
O4 K2 O16 K1 2 . . . -96.0(2) ?
O7 K2 O16 K1 . . . . -38.62(13) ?
O19 K2 O16 K1 . . . . -137.55(15) ?
O13 K1 O16 K2 1_455 . . . -41.66(14) ?
O10 K1 O16 K2 1_556 . . . 126.82(14) ?
O7 K1 O16 K2 . . . . 39.39(14) ?
O1 K1 O16 K2 1_556 . . . -146.13(14) ?
O8 K1 O16 K2 . . . . 51.35(19) ?
O17 K1 O16 K2 . . . . -161.9(2) ?
O12 K1 O16 K2 1_455 . . . -44.6(3) ?
K3 K1 O16 K2 . . . . 96.4(3) ?
K4 K1 O16 K2 1_456 . . . -125.05(11) ?
O8 K3 O17 K1 . . . . -16.35(16) ?
O3 K3 O17 K1 1_556 . . . 133.32(13) ?
O24 K3 O17 K1 . . . . -105.38(16) ?
O15 K3 O17 K1 . . . . 20.0(3) ?
O18 K3 O17 K1 . . . . 177.9(2) ?
O9 K3 O17 K1 1_556 . . . 67.89(14) ?
O19 K3 O17 K1 2_546 . . . -169.68(17) ?
K4 K3 O17 K1 1_556 . . . 92.66(17) ?
O13 K1 O17 K3 1_455 . . . 113.14(16) ?
O10 K1 O17 K3 1_556 . . . -59.82(15) ?
O7 K1 O17 K3 . . . . 16.6(2) ?
O16 K1 O17 K3 . . . . -136.8(3) ?
O1 K1 O17 K3 1_556 . . . -154.30(18) ?
O8 K1 O17 K3 . . . . 14.98(14) ?
O12 K1 O17 K3 1_455 . . . 82.91(18) ?
K2 K1 O17 K3 . . . . 81.9(3) ?
K4 K1 O17 K3 1_456 . . . 177.7(2) ?
O5 K2 O19 K3 1_455 . . 2_556 -74.0(3) ?
O16 K2 O19 K3 . . . 2_556 166.8(3) ?
O13 K2 O19 K3 1_455 . . 2_556 161.8(2) ?
O4 K2 O19 K3 2 . . 2_556 13.8(2) ?
O7 K2 O19 K3 . . . 2_556 90.3(3) ?
K1 K2 O19 K3 . . . 2_556 134.4(2) ?
O8 K3 O24 C32 . . . . 88.2(6) ?
O17 K3 O24 C32 . . . . -178.6(6) ?
O3 K3 O24 C32 1_556 . . . -70.2(7) ?
O15 K3 O24 C32 . . . . 34.2(6) ?
O18 K3 O24 C32 . . . . -116.2(6) ?
O19 K3 O24 C32 2_546 . . . -44.0(6) ?
K4 K3 O24 C32 1_556 . . . -16.7(7) ?
K1 K3 O24 C32 . . . . 135.0(6) ?
K3 O24 C32 C33 . . . . -161.0(7) ?
